data_4347497
loop_
_publ_author_name
'Stock, Philipp'
'Deck, Eva'
'Hohnstein, Silvia'
'Korzekwa, Jana'
'Meyer, Karsten'
'Heinemann, Frank W.'
'Breher, Frank'
'H\"orner, Gerald'

_publ_section_title
;
 Molecular Spin Crossover in Slow Motion: Light-Induced Spin-State
 Transitions in Trigonal Prismatic Iron(II) Complexes.
;
_journal_issue 11
_journal_name_full 'Inorganic chemistry'
_journal_page_first 5254
_journal_page_last 5265
_journal_paper_doi 10.1021/acs.inorgchem.6b00238
_journal_volume 55
_journal_year 2016
_chemical_formula_moiety 'C15 H21 Fe N12 P S, 2(B F4)'
_chemical_formula_sum 'C15 H21 B2 F8 Fe N12 P S'
_chemical_formula_weight 661.94
_space_group_IT_number 14
_space_group_name_Hall '-P 2yn'
_space_group_name_H-M_alt 'P 1 21/n 1'
_symmetry_cell_setting monoclinic
_symmetry_space_group_name_Hall '-P 2yn'
_symmetry_space_group_name_H-M 'P 1 21/n 1'
_atom_sites_solution_hydrogens geom
_atom_sites_solution_primary direct
_atom_sites_solution_secondary difmap
_audit_creation_method SHELXL-97
_cell_angle_alpha 90.00
_cell_angle_beta 90.1340(10)
_cell_angle_gamma 90.00
_cell_formula_units_Z 20
_cell_length_a 14.1612(2)
_cell_length_b 52.6916(9)
_cell_length_c 17.1576(3)
_cell_measurement_reflns_used 9653
_cell_measurement_temperature 100(2)
_cell_measurement_theta_max 27.75
_cell_measurement_theta_min 2.37
_cell_volume 12802.6(4)
_computing_cell_refinement 'Bruker SAINT'
_computing_data_collection 'Bruker APEX2'
_computing_data_reduction 'Bruker SAINT'
_computing_molecular_graphics 'SHELXTL 6.12 (Bruker AXS, 2002)'
_computing_publication_material 'SHELXTL 6.12 (Bruker AXS, 2002)'
_computing_structure_refinement 'SHELXTL 6.12 (Bruker AXS, 2002)'
_computing_structure_solution 'SHELXTL 6.12 (Bruker AXS, 2002)'
_diffrn_ambient_temperature 100(2)
_diffrn_detector_area_resol_mean 83.33
_diffrn_measured_fraction_theta_full 0.989
_diffrn_measured_fraction_theta_max 0.980
_diffrn_measurement_device_type 'Bruker Smart APEX II CCD area detector'
_diffrn_measurement_method 'phi and omega scans'
_diffrn_radiation_monochromator graphite
_diffrn_radiation_source 'fine-focus sealed tube'
_diffrn_radiation_type MoK\a
_diffrn_radiation_wavelength 0.71073
_diffrn_reflns_av_R_equivalents 0.0646
_diffrn_reflns_av_sigmaI/netI 0.0342
_diffrn_reflns_limit_h_max 17
_diffrn_reflns_limit_h_min -18
_diffrn_reflns_limit_k_max 67
_diffrn_reflns_limit_k_min -66
_diffrn_reflns_limit_l_max 21
_diffrn_reflns_limit_l_min -21
_diffrn_reflns_number 258268
_diffrn_reflns_theta_full 25.00
_diffrn_reflns_theta_max 27.10
_diffrn_reflns_theta_min 2.11
_exptl_absorpt_coefficient_mu 0.825
_exptl_absorpt_correction_T_max 0.746
_exptl_absorpt_correction_T_min 0.663
_exptl_absorpt_correction_type multi-scan
_exptl_absorpt_process_details 'SADABS, Bruker-AXS, 2002'
_exptl_crystal_colour yellow
_exptl_crystal_density_diffrn 1.717
_exptl_crystal_density_method 'not measured'
_exptl_crystal_description block
_exptl_crystal_F_000 6680
_exptl_crystal_size_max 0.45
_exptl_crystal_size_mid 0.25
_exptl_crystal_size_min 0.20
_refine_diff_density_max 0.848
_refine_diff_density_min -0.543
_refine_diff_density_rms 0.091
_refine_ls_extinction_method none
_refine_ls_goodness_of_fit_ref 1.103
_refine_ls_hydrogen_treatment constr
_refine_ls_matrix_type fullcycle
_refine_ls_number_parameters 1863
_refine_ls_number_reflns 27689
_refine_ls_number_restraints 66
_refine_ls_restrained_S_all 1.106
_refine_ls_R_factor_all 0.0634
_refine_ls_R_factor_gt 0.0569
_refine_ls_shift/su_max 0.000
_refine_ls_shift/su_mean 0.000
_refine_ls_structure_factor_coef Fsqd
_refine_ls_weighting_details 'calc w=1/[\s^2^(Fo^2^)+(0.0260P)^2^+47.2158P] where P=(Fo^2^+2Fc^2^)/3'
_refine_ls_weighting_scheme calc
_refine_ls_wR_factor_gt 0.1234
_refine_ls_wR_factor_ref 0.1263
_reflns_number_gt 25156
_reflns_number_total 27689
_reflns_threshold_expression >2sigma(I)
_cod_data_source_file ic6b00238_si_002.cif
_cod_data_source_block compound_1BF42
_cod_original_sg_symbol_Hall -P2yn
_cod_original_sg_symbol_H-M P2(1)/n
_cod_database_code 4347497

loop_
_symmetry_equiv_pos_as_xyz
'x, y, z'
'-x+1/2, y+1/2, -z+1/2'
'-x, -y, -z'
'x-1/2, -y-1/2, z-1/2'

loop_
_atom_site_label
_atom_site_type_symbol
_atom_site_fract_x
_atom_site_fract_y
_atom_site_fract_z
_atom_site_U_iso_or_equiv
_atom_site_adp_type
_atom_site_occupancy
_atom_site_symmetry_multiplicity
_atom_site_calc_flag
_atom_site_refinement_flags
_atom_site_disorder_assembly
_atom_site_disorder_group
Fe1 Fe 0.68988(4) 0.705949(11) 0.04006(3) 0.01692(12) Uani 1 1 d . . .
S1 S 0.71259(9) 0.78730(2) 0.22727(7) 0.0283(3) Uani 1 1 d . . .
P1 P 0.70538(8) 0.758468(19) 0.16000(6) 0.0189(2) Uani 1 1 d . . .
N1 N 0.5883(3) 0.67676(7) 0.0579(2) 0.0225(8) Uani 1 1 d . . .
N2 N 0.4899(3) 0.64480(8) 0.0644(3) 0.0326(10) Uani 1 1 d . . .
H2A H 0.4657 0.6296 0.0566 0.039 Uiso 1 1 calc R . .
N3 N 0.5863(3) 0.72177(7) 0.1253(2) 0.0202(8) Uani 1 1 d . . .
N4 N 0.5984(3) 0.74454(7) 0.1634(2) 0.0235(8) Uani 1 1 d . . .
N5 N 0.8047(3) 0.67998(7) 0.0225(2) 0.0237(8) Uani 1 1 d . . .
N6 N 0.9071(3) 0.64938(8) 0.0035(3) 0.0318(10) Uani 1 1 d . . .
H6A H 0.9348 0.6361 -0.0177 0.038 Uiso 1 1 calc R . .
N7 N 0.7979(3) 0.71652(7) 0.1301(2) 0.0206(8) Uani 1 1 d . . .
N8 N 0.7865(3) 0.73615(7) 0.1820(2) 0.0223(8) Uani 1 1 d . . .
N9 N 0.6629(3) 0.70839(7) -0.0824(2) 0.0178(7) Uani 1 1 d . . .
N10 N 0.6469(3) 0.70615(7) -0.2089(2) 0.0236(8) Uani 1 1 d . . .
H10A H 0.6364 0.6998 -0.2555 0.028 Uiso 1 1 calc R . .
N11 N 0.7032(3) 0.74727(6) 0.0111(2) 0.0178(7) Uani 1 1 d . . .
N12 N 0.7220(3) 0.76586(7) 0.0655(2) 0.0215(8) Uani 1 1 d . . .
C1 C 0.5734(4) 0.65302(9) 0.0378(3) 0.0326(11) Uani 1 1 d . . .
H1A H 0.6162 0.6430 0.0084 0.039 Uiso 1 1 calc R . .
C2 C 0.4491(3) 0.66392(9) 0.1055(3) 0.0256(10) Uani 1 1 d . . .
H2B H 0.3901 0.6635 0.1317 0.031 Uiso 1 1 calc R . .
C3 C 0.5099(3) 0.68369(8) 0.1014(3) 0.0201(9) Uani 1 1 d . . .
C4 C 0.5125(3) 0.70835(8) 0.1382(3) 0.0209(9) Uani 1 1 d . . .
H4A H 0.4624 0.7143 0.1701 0.025 Uiso 1 1 calc R . .
C5 C 0.5309(4) 0.74997(10) 0.2268(3) 0.0382(13) Uani 1 1 d . . .
H5A H 0.4674 0.7520 0.2049 0.057 Uiso 1 1 calc R . .
H5B H 0.5496 0.7656 0.2536 0.057 Uiso 1 1 calc R . .
H5C H 0.5310 0.7359 0.2640 0.057 Uiso 1 1 calc R . .
C6 C 0.8270(3) 0.66055(9) -0.0221(3) 0.0272(10) Uani 1 1 d . . .
H6B H 0.7916 0.6551 -0.0661 0.033 Uiso 1 1 calc R . .
C7 C 0.9379(3) 0.66231(9) 0.0679(3) 0.0295(11) Uani 1 1 d . . .
H7A H 0.9924 0.6588 0.0985 0.035 Uiso 1 1 calc R . .
C8 C 0.8737(3) 0.68130(8) 0.0790(3) 0.0215(9) Uani 1 1 d . . .
C9 C 0.8679(3) 0.70125(8) 0.1364(3) 0.0217(9) Uani 1 1 d . . .
H9A H 0.9135 0.7030 0.1768 0.026 Uiso 1 1 calc R . .
C10 C 0.8546(4) 0.73913(9) 0.2448(3) 0.0351(13) Uani 1 1 d . . .
H10B H 0.8594 0.7232 0.2741 0.053 Uiso 1 1 calc R . .
H10C H 0.8338 0.7527 0.2797 0.053 Uiso 1 1 calc R . .
H10D H 0.9164 0.7434 0.2230 0.053 Uiso 1 1 calc R . .
C11 C 0.6455(3) 0.69325(9) -0.1417(3) 0.0221(9) Uani 1 1 d . . .
H11A H 0.6335 0.6756 -0.1374 0.027 Uiso 1 1 calc R . .
C12 C 0.6672(4) 0.73083(9) -0.1928(3) 0.0264(10) Uani 1 1 d . . .
H12A H 0.6733 0.7444 -0.2290 0.032 Uiso 1 1 calc R . .
C13 C 0.6770(3) 0.73211(8) -0.1139(3) 0.0180(9) Uani 1 1 d . . .
C14 C 0.6969(3) 0.75311(8) -0.0610(2) 0.0192(9) Uani 1 1 d . . .
H14A H 0.7046 0.7700 -0.0790 0.023 Uiso 1 1 calc R . .
C15 C 0.7377(4) 0.79180(8) 0.0389(3) 0.0303(11) Uani 1 1 d . . .
H15A H 0.7894 0.7920 0.0010 0.045 Uiso 1 1 calc R . .
H15B H 0.7543 0.8025 0.0834 0.045 Uiso 1 1 calc R . .
H15C H 0.6800 0.7983 0.0143 0.045 Uiso 1 1 calc R . .
Fe2 Fe 0.30968(4) 0.392424(10) 0.53282(4) 0.01683(12) Uani 1 1 d . . .
S2 S 0.32008(9) 0.31045(2) 0.71966(7) 0.0262(2) Uani 1 1 d . . .
P2 P 0.31550(8) 0.33964(2) 0.65364(6) 0.0183(2) Uani 1 1 d . . .
N13 N 0.1871(3) 0.41601(7) 0.5222(2) 0.0216(8) Uani 1 1 d . . .
N14 N 0.0755(3) 0.44392(8) 0.5056(2) 0.0313(10) Uani 1 1 d . . .
H14B H 0.0431 0.4565 0.4850 0.038 Uiso 1 1 calc R . .
N15 N 0.2103(3) 0.37951(6) 0.6281(2) 0.0170(7) Uani 1 1 d . . .
N16 N 0.2330(3) 0.36076(7) 0.6813(2) 0.0200(8) Uani 1 1 d . . .
N17 N 0.3225(3) 0.39058(7) 0.4090(2) 0.0236(8) Uani 1 1 d . . .
N18 N 0.3142(4) 0.39316(8) 0.2812(3) 0.0428(12) Uani 1 1 d . . .
H18A H 0.3159 0.3996 0.2340 0.051 Uiso 1 1 calc R . .
N19 N 0.3008(3) 0.35137(6) 0.5053(2) 0.0192(8) Uani 1 1 d . . .
N20 N 0.2939(3) 0.33237(6) 0.5600(2) 0.0208(8) Uani 1 1 d . . .
N21 N 0.4069(3) 0.42330(7) 0.5451(2) 0.0287(9) Uani 1 1 d . . .
N22 N 0.4941(3) 0.45753(8) 0.5522(3) 0.0398(11) Uani 1 1 d . . .
H22A H 0.5136 0.4732 0.5441 0.048 Uiso 1 1 calc R . .
N23 N 0.4199(3) 0.37902(6) 0.6169(2) 0.0185(7) Uani 1 1 d . . .
N24 N 0.4196(3) 0.35547(7) 0.6529(2) 0.0235(8) Uani 1 1 d . . .
C16 C 0.1565(4) 0.43498(9) 0.4792(3) 0.0280(10) Uani 1 1 d . . .
H16A H 0.1885 0.4414 0.4348 0.034 Uiso 1 1 calc R . .
C17 C 0.0506(4) 0.43035(9) 0.5701(3) 0.0296(11) Uani 1 1 d . . .
H17A H -0.0039 0.4326 0.6015 0.035 Uiso 1 1 calc R . .
C18 C 0.1212(3) 0.41273(8) 0.5800(3) 0.0222(9) Uani 1 1 d . . .
C19 C 0.1364(3) 0.39299(8) 0.6374(3) 0.0210(9) Uani 1 1 d . . .
H19A H 0.0939 0.3903 0.6793 0.025 Uiso 1 1 calc R . .
C20 C 0.1709(4) 0.35725(8) 0.7485(3) 0.0266(10) Uani 1 1 d . . .
H20A H 0.1650 0.3733 0.7768 0.040 Uiso 1 1 calc R . .
H20B H 0.1978 0.3443 0.7832 0.040 Uiso 1 1 calc R . .
H20C H 0.1084 0.3517 0.7306 0.040 Uiso 1 1 calc R . .
C21 C 0.3292(4) 0.40595(10) 0.3480(3) 0.0351(12) Uani 1 1 d . . .
H21A H 0.3427 0.4236 0.3510 0.042 Uiso 1 1 calc R . .
C22 C 0.2958(5) 0.36828(10) 0.2995(3) 0.0415(15) Uani 1 1 d . . .
H22B H 0.2825 0.3548 0.2642 0.050 Uiso 1 1 calc R . .
C23 C 0.3007(4) 0.36689(8) 0.3786(3) 0.0257(10) Uani 1 1 d . . .
C24 C 0.2913(3) 0.34600(8) 0.4325(3) 0.0223(9) Uani 1 1 d . . .
H24A H 0.2788 0.3292 0.4152 0.027 Uiso 1 1 calc R . .
C25 C 0.2590(4) 0.30767(8) 0.5365(3) 0.0246(10) Uani 1 1 d . . .
H25A H 0.3016 0.3003 0.4976 0.037 Uiso 1 1 calc R . .
H25B H 0.1957 0.3095 0.5140 0.037 Uiso 1 1 calc R . .
H25C H 0.2562 0.2965 0.5821 0.037 Uiso 1 1 calc R . .
C26 C 0.4166(4) 0.44686(9) 0.5209(3) 0.0359(12) Uani 1 1 d . . .
H26A H 0.3746 0.4552 0.4860 0.043 Uiso 1 1 calc R . .
C27 C 0.5373(4) 0.44008(9) 0.5986(3) 0.0289(11) Uani 1 1 d . . .
H27A H 0.5936 0.4421 0.6281 0.035 Uiso 1 1 calc R . .
C28 C 0.4816(3) 0.41885(8) 0.5933(3) 0.0236(10) Uani 1 1 d . . .
C29 C 0.4882(3) 0.39473(8) 0.6317(3) 0.0212(9) Uani 1 1 d . . .
H29A H 0.5390 0.3905 0.6657 0.025 Uiso 1 1 calc R . .
C30 C 0.4893(4) 0.35100(10) 0.7141(3) 0.0336(12) Uani 1 1 d . . .
H30A H 0.5529 0.3525 0.6922 0.050 Uiso 1 1 calc R . .
H30B H 0.4806 0.3339 0.7355 0.050 Uiso 1 1 calc R . .
H30C H 0.4811 0.3636 0.7556 0.050 Uiso 1 1 calc R . .
Fe3 Fe 0.20277(4) 0.694753(11) 0.96470(4) 0.01571(12) Uani 1 1 d . . .
S3 S 0.25372(9) 0.61691(2) 0.76675(7) 0.0279(3) Uani 1 1 d . . .
P3 P 0.23560(9) 0.64430(2) 0.83834(6) 0.0194(2) Uani 1 1 d . . .
N25 N 0.1686(3) 0.69022(7) 1.0840(2) 0.0211(8) Uani 1 1 d . . .
N26 N 0.1391(3) 0.69043(8) 1.2091(2) 0.0269(9) Uani 1 1 d . . .
H26B H 0.1243 0.6962 1.2557 0.032 Uiso 1 1 calc R . .
N27 N 0.2169(3) 0.65274(7) 0.9882(2) 0.0191(8) Uani 1 1 d . . .
N28 N 0.2382(3) 0.63484(6) 0.9325(2) 0.0225(8) Uani 1 1 d . . .
N29 N 0.0953(3) 0.72251(7) 0.9476(2) 0.0223(8) Uani 1 1 d . . .
N30 N -0.0117(3) 0.75256(8) 0.9431(2) 0.0310(10) Uani 1 1 d . . .
H30D H -0.0398 0.7672 0.9519 0.037 Uiso 1 1 calc R . .
N31 N 0.1084(3) 0.67929(6) 0.8712(2) 0.0177(7) Uani 1 1 d . . .
N32 N 0.1314(3) 0.65852(7) 0.8247(2) 0.0219(8) Uani 1 1 d . . .
N33 N 0.3083(3) 0.72308(7) 0.9908(2) 0.0214(8) Uani 1 1 d . . .
N34 N 0.3993(3) 0.75597(7) 1.0145(2) 0.0277(9) Uani 1 1 d . . .
H34A H 0.4211 0.7698 1.0369 0.033 Uiso 1 1 calc R . .
N35 N 0.3197(3) 0.68649(6) 0.8828(2) 0.0189(7) Uani 1 1 d . . .
N36 N 0.3202(3) 0.66692(7) 0.8304(2) 0.0234(8) Uani 1 1 d . . .
C31 C 0.1441(3) 0.70426(9) 1.1438(3) 0.0252(10) Uani 1 1 d . . .
H31A H 0.1315 0.7219 1.1411 0.030 Uiso 1 1 calc R . .
C32 C 0.1607(3) 0.66607(9) 1.1913(3) 0.0256(10) Uani 1 1 d . . .
H32A H 0.1622 0.6520 1.2259 0.031 Uiso 1 1 calc R . .
C33 C 0.1801(3) 0.66585(8) 1.1129(3) 0.0198(9) Uani 1 1 d . . .
C34 C 0.2024(3) 0.64577(8) 1.0596(3) 0.0197(9) Uani 1 1 d . . .
H34B H 0.2062 0.6285 1.0756 0.024 Uiso 1 1 calc R . .
C35 C 0.2372(5) 0.60805(9) 0.9532(3) 0.0392(14) Uani 1 1 d . . .
H35A H 0.2884 0.6045 0.9901 0.059 Uiso 1 1 calc R . .
H35B H 0.2459 0.5978 0.9061 0.059 Uiso 1 1 calc R . .
H35C H 0.1765 0.6038 0.9773 0.059 Uiso 1 1 calc R . .
C36 C 0.0728(4) 0.74553(9) 0.9706(3) 0.0287(10) Uani 1 1 d . . .
H36A H 0.1118 0.7559 1.0027 0.034 Uiso 1 1 calc R . .
C37 C -0.0470(4) 0.73305(9) 0.8988(3) 0.0288(11) Uani 1 1 d . . .
H37A H -0.1056 0.7325 0.8718 0.035 Uiso 1 1 calc R . .
C38 C 0.0198(3) 0.71465(8) 0.9018(2) 0.0198(9) Uani 1 1 d . . .
C39 C 0.0296(3) 0.69095(8) 0.8591(3) 0.0220(9) Uani 1 1 d . . .
H39A H -0.0180 0.6846 0.8253 0.026 Uiso 1 1 calc R . .
C40 C 0.0712(4) 0.65395(9) 0.7558(3) 0.0323(12) Uani 1 1 d . . .
H40A H 0.0082 0.6486 0.7728 0.048 Uiso 1 1 calc R . .
H40B H 0.0994 0.6406 0.7236 0.048 Uiso 1 1 calc R . .
H40C H 0.0659 0.6696 0.7253 0.048 Uiso 1 1 calc R . .
C41 C 0.3221(3) 0.74322(8) 1.0351(3) 0.0255(10) Uani 1 1 d . . .
H41A H 0.2818 0.7480 1.0768 0.031 Uiso 1 1 calc R . .
C42 C 0.4387(4) 0.74374(9) 0.9524(3) 0.0285(10) Uani 1 1 d . . .
H42A H 0.4940 0.7484 0.9246 0.034 Uiso 1 1 calc R . .
C43 C 0.3814(3) 0.72336(8) 0.9390(3) 0.0224(9) Uani 1 1 d . . .
C44 C 0.3869(3) 0.70326(8) 0.8819(3) 0.0232(9) Uani 1 1 d . . .
H44A H 0.4372 0.7024 0.8454 0.028 Uiso 1 1 calc R . .
C45 C 0.3972(4) 0.66532(9) 0.7734(3) 0.0324(11) Uani 1 1 d . . .
H45A H 0.3984 0.6808 0.7419 0.049 Uiso 1 1 calc R . .
H45B H 0.3870 0.6506 0.7394 0.049 Uiso 1 1 calc R . .
H45C H 0.4575 0.6634 0.8009 0.049 Uiso 1 1 calc R . .
Fe4 Fe 0.72715(5) 0.508762(11) 0.02660(4) 0.02048(13) Uani 1 1 d . . .
S4 S 0.68142(9) 0.58544(2) 0.23205(7) 0.0282(3) Uani 1 1 d . . .
P4 P 0.70033(8) 0.55813(2) 0.15996(7) 0.0181(2) Uani 1 1 d . . .
N37 N 0.6338(3) 0.47725(7) 0.0174(3) 0.0295(9) Uani 1 1 d . . .
N38 N 0.5509(3) 0.44263(8) 0.0042(3) 0.0421(12) Uani 1 1 d . . .
H38A H 0.5323 0.4277 -0.0133 0.050 Uiso 1 1 calc R . .
N39 N 0.6110(3) 0.51719(7) 0.1105(2) 0.0206(8) Uani 1 1 d . . .
N40 N 0.6053(3) 0.53920(7) 0.1549(2) 0.0246(8) Uani 1 1 d . . .
N41 N 0.8487(3) 0.48513(7) 0.0251(2) 0.0278(9) Uani 1 1 d . . .
N42 N 0.9612(3) 0.45617(8) 0.0182(3) 0.0347(10) Uani 1 1 d . . .
H42B H 0.9935 0.4429 0.0019 0.042 Uiso 1 1 calc R . .
N43 N 0.8195(3) 0.52136(7) 0.1299(2) 0.0213(8) Uani 1 1 d . . .
N44 N 0.7928(3) 0.53980(7) 0.1826(2) 0.0215(8) Uani 1 1 d . . .
N45 N 0.7348(4) 0.51381(8) -0.0987(2) 0.0345(10) Uani 1 1 d . . .
N46 N 0.7770(4) 0.51575(9) -0.2217(2) 0.0444(13) Uani 1 1 d . . .
H46A H 0.7906 0.5108 -0.2693 0.053 Uiso 1 1 calc R . .
N47 N 0.7263(3) 0.55050(6) 0.0096(2) 0.0200(8) Uani 1 1 d . . .
N48 N 0.7179(3) 0.56826(7) 0.0682(2) 0.0206(8) Uani 1 1 d . . .
C46 C 0.6268(4) 0.45527(9) -0.0208(4) 0.0399(13) Uani 1 1 d . . .
H46B H 0.6692 0.4495 -0.0598 0.048 Uiso 1 1 calc R . .
C47 C 0.5065(4) 0.45618(9) 0.0610(3) 0.0350(12) Uani 1 1 d . . .
H47A H 0.4517 0.4515 0.0894 0.042 Uiso 1 1 calc R . .
C48 C 0.5587(4) 0.47813(8) 0.0678(3) 0.0257(10) Uani 1 1 d . . .
C49 C 0.5471(3) 0.49987(8) 0.1178(3) 0.0237(10) Uani 1 1 d . . .
H49A H 0.4963 0.5014 0.1535 0.028 Uiso 1 1 calc R . .
C50 C 0.5272(4) 0.54082(11) 0.2111(3) 0.0375(13) Uani 1 1 d . . .
H50A H 0.4669 0.5393 0.1834 0.056 Uiso 1 1 calc R . .
H50B H 0.5299 0.5572 0.2381 0.056 Uiso 1 1 calc R . .
H50C H 0.5329 0.5270 0.2491 0.056 Uiso 1 1 calc R . .
C51 C 0.8803(4) 0.46505(10) -0.0142(3) 0.0351(12) Uani 1 1 d . . .
H51A H 0.8503 0.4580 -0.0587 0.042 Uiso 1 1 calc R . .
C52 C 0.9844(4) 0.47137(9) 0.0809(3) 0.0286(10) Uani 1 1 d . . .
H52A H 1.0375 0.4698 0.1144 0.034 Uiso 1 1 calc R . .
C53 C 0.9143(3) 0.48910(8) 0.0843(3) 0.0230(9) Uani 1 1 d . . .
C54 C 0.8950(3) 0.50900(8) 0.1403(3) 0.0225(9) Uani 1 1 d . . .
H54A H 0.9366 0.5125 0.1824 0.027 Uiso 1 1 calc R . .
C55 C 0.8495(4) 0.54264(9) 0.2542(3) 0.0281(11) Uani 1 1 d . . .
H55A H 0.8520 0.5264 0.2818 0.042 Uiso 1 1 calc R . .
H55B H 0.8204 0.5555 0.2879 0.042 Uiso 1 1 calc R . .
H55C H 0.9136 0.5480 0.2406 0.042 Uiso 1 1 calc R . .
C56 C 0.7470(5) 0.50086(10) -0.1638(3) 0.0429(15) Uani 1 1 d . . .
H56A H 0.7358 0.4832 -0.1688 0.051 Uiso 1 1 calc R . .
C57 C 0.7827(4) 0.53988(10) -0.1946(3) 0.0365(13) Uani 1 1 d . . .
H57A H 0.8009 0.5546 -0.2228 0.044 Uiso 1 1 calc R . .
C58 C 0.7567(4) 0.53859(9) -0.1178(3) 0.0294(11) Uani 1 1 d . . .
C59 C 0.7497(4) 0.55805(9) -0.0591(3) 0.0249(10) Uani 1 1 d . . .
H59A H 0.7617 0.5754 -0.0704 0.030 Uiso 1 1 calc R . .
C60 C 0.7469(4) 0.59441(8) 0.0518(3) 0.0294(11) Uani 1 1 d . . .
H60A H 0.7055 0.6016 0.0118 0.044 Uiso 1 1 calc R . .
H60B H 0.8122 0.5945 0.0333 0.044 Uiso 1 1 calc R . .
H60C H 0.7422 0.6045 0.0996 0.044 Uiso 1 1 calc R . .
Fe5 Fe 0.22648(5) 0.593582(11) 0.53292(4) 0.02199(14) Uani 1 1 d . . .
S5 S 0.29110(9) 0.51733(2) 0.73566(7) 0.0295(3) Uani 1 1 d . . .
P5 P 0.26649(9) 0.54418(2) 0.66320(7) 0.0210(2) Uani 1 1 d . . .
N49 N 0.1963(4) 0.58809(8) 0.4127(2) 0.0392(12) Uani 1 1 d . . .
N50 N 0.1554(3) 0.58685(9) 0.2896(3) 0.0402(12) Uani 1 1 d . . .
H50D H 0.1391 0.5920 0.2427 0.048 Uiso 1 1 calc R . .
N51 N 0.2380(3) 0.55127(7) 0.5134(2) 0.0208(8) Uani 1 1 d . . .
N52 N 0.2600(3) 0.53370(7) 0.5705(2) 0.0235(8) Uani 1 1 d . . .
N53 N 0.3256(3) 0.62363(7) 0.5087(2) 0.0245(8) Uani 1 1 d . . .
N54 N 0.4101(3) 0.65775(7) 0.4870(2) 0.0287(9) Uani 1 1 d . . .
H54B H 0.4291 0.6721 0.4659 0.034 Uiso 1 1 calc R . .
N55 N 0.3471(3) 0.58641(7) 0.6132(2) 0.0230(8) Uani 1 1 d . . .
N56 N 0.3523(3) 0.56609(7) 0.6638(2) 0.0274(9) Uani 1 1 d . . .
N57 N 0.1115(3) 0.61973(8) 0.5450(3) 0.0332(10) Uani 1 1 d . . .
N58 N -0.0008(4) 0.64873(9) 0.5476(3) 0.0474(13) Uani 1 1 d . . .
H58A H -0.0324 0.6627 0.5366 0.057 Uiso 1 1 calc R . .
N59 N 0.1389(3) 0.57886(6) 0.6324(2) 0.0210(8) Uani 1 1 d . . .
N60 N 0.1660(3) 0.55943(7) 0.6820(2) 0.0241(8) Uani 1 1 d . . .
C61 C 0.1707(5) 0.60188(11) 0.3512(3) 0.0496(18) Uani 1 1 d . . .
H61A H 0.1643 0.6198 0.3511 0.059 Uiso 1 1 calc R . .
C62 C 0.1691(4) 0.56224(11) 0.3111(3) 0.0366(12) Uani 1 1 d . . .
H62A H 0.1624 0.5476 0.2794 0.044 Uiso 1 1 calc R . .
C63 C 0.1945(4) 0.56311(10) 0.3879(3) 0.0279(10) Uani 1 1 d . . .
C64 C 0.2160(3) 0.54352(9) 0.4439(3) 0.0251(10) Uani 1 1 d . . .
H64A H 0.2141 0.5260 0.4308 0.030 Uiso 1 1 calc R . .
C65 C 0.2460(5) 0.50682(9) 0.5524(3) 0.0419(15) Uani 1 1 d . . .
H65A H 0.2883 0.5019 0.5099 0.063 Uiso 1 1 calc R . .
H65B H 0.1803 0.5040 0.5364 0.063 Uiso 1 1 calc R . .
H65C H 0.2599 0.4966 0.5987 0.063 Uiso 1 1 calc R . .
C66 C 0.3324(4) 0.64442(9) 0.4661(3) 0.0294(10) Uani 1 1 d . . .
H66A H 0.2891 0.6493 0.4265 0.035 Uiso 1 1 calc R . .
C67 C 0.4536(4) 0.64534(8) 0.5460(3) 0.0278(10) Uani 1 1 d . . .
H67A H 0.5092 0.6504 0.5730 0.033 Uiso 1 1 calc R . .
C68 C 0.4009(4) 0.62416(8) 0.5586(3) 0.0245(10) Uani 1 1 d . . .
C69 C 0.4119(3) 0.60344(8) 0.6140(3) 0.0232(9) Uani 1 1 d . . .
H69A H 0.4640 0.6026 0.6489 0.028 Uiso 1 1 calc R . .
C70 C 0.4332(4) 0.56522(11) 0.7180(4) 0.0437(15) Uani 1 1 d . . .
H70A H 0.4922 0.5654 0.6883 0.066 Uiso 1 1 calc R . .
H70B H 0.4299 0.5497 0.7492 0.066 Uiso 1 1 calc R . .
H70C H 0.4311 0.5800 0.7526 0.066 Uiso 1 1 calc R . .
C71 C 0.0820(4) 0.64164(12) 0.5166(4) 0.0482(16) Uani 1 1 d . . .
H71A H 0.1155 0.6512 0.4787 0.058 Uiso 1 1 calc R . .
C72 C -0.0269(4) 0.63042(10) 0.5989(3) 0.0351(12) Uani 1 1 d . . .
H72A H -0.0823 0.6302 0.6299 0.042 Uiso 1 1 calc R . .
C73 C 0.0422(4) 0.61243(9) 0.5970(3) 0.0280(11) Uani 1 1 d . . .
C74 C 0.0603(3) 0.59056(8) 0.6447(3) 0.0235(9) Uani 1 1 d . . .
H74A H 0.0168 0.5850 0.6831 0.028 Uiso 1 1 calc R . .
C75 C 0.1098(4) 0.55505(9) 0.7522(3) 0.0341(12) Uani 1 1 d . . .
H75A H 0.1014 0.5711 0.7802 0.051 Uiso 1 1 calc R . .
H75B H 0.1424 0.5429 0.7860 0.051 Uiso 1 1 calc R . .
H75C H 0.0479 0.5482 0.7374 0.051 Uiso 1 1 calc R . .
B1 B 0.4473(5) 0.39099(10) 0.1141(4) 0.0440(18) Uani 1 1 d . . .
F11 F 0.4590(3) 0.39629(6) 0.0365(2) 0.0498(9) Uani 1 1 d . . .
F12 F 0.3860(3) 0.37001(5) 0.12347(18) 0.0422(8) Uani 1 1 d . . .
F13 F 0.4012(3) 0.41208(5) 0.14880(17) 0.0421(8) Uani 1 1 d . . .
F14 F 0.5302(4) 0.38676(9) 0.1486(3) 0.0950(17) Uani 1 1 d U . .
B2 B 0.3364(4) 0.70101(10) 0.3227(3) 0.0232(11) Uani 1 1 d . . .
F21 F 0.3623(2) 0.68874(5) 0.25485(17) 0.0321(7) Uani 1 1 d . . .
F22 F 0.4107(2) 0.69976(5) 0.37777(17) 0.0307(6) Uani 1 1 d . . .
F23 F 0.3169(2) 0.72626(5) 0.30652(19) 0.0384(7) Uani 1 1 d . . .
F24 F 0.2580(2) 0.68925(6) 0.35579(17) 0.0332(7) Uani 1 1 d . . .
B3 B 0.5209(4) 0.70874(9) 0.6155(3) 0.0212(10) Uani 1 1 d . . .
F31 F 0.5221(2) 0.70333(5) 0.53632(17) 0.0329(7) Uani 1 1 d . . .
F32 F 0.5586(2) 0.68764(5) 0.65561(15) 0.0263(6) Uani 1 1 d . . .
F33 F 0.5773(2) 0.72974(5) 0.63158(16) 0.0331(7) Uani 1 1 d . . .
F34 F 0.4298(2) 0.71296(7) 0.6391(2) 0.0474(9) Uani 1 1 d . . .
B4 B 0.9139(5) 0.60317(10) 0.8504(4) 0.0334(14) Uani 1 1 d . . .
F41 F 0.8231(2) 0.61119(5) 0.87420(18) 0.0396(8) Uani 1 1 d . . .
F42 F 0.9152(3) 0.60477(7) 0.7692(2) 0.0568(10) Uani 1 1 d . . .
F43 F 0.9814(2) 0.61906(6) 0.88255(19) 0.0423(8) Uani 1 1 d . . .
F44 F 0.9292(3) 0.57847(6) 0.8742(2) 0.0562(10) Uani 1 1 d . . .
B5 B 0.6077(5) 0.51055(10) 0.6507(4) 0.0342(14) Uani 1 1 d . . .
F51 F 0.6598(3) 0.48894(5) 0.65975(19) 0.0411(8) Uani 1 1 d . . .
F52 F 0.5565(3) 0.51479(7) 0.7178(2) 0.0680(13) Uani 1 1 d . . .
F53 F 0.5478(3) 0.50799(6) 0.5858(3) 0.0638(12) Uani 1 1 d . . .
F54 F 0.6663(2) 0.53150(5) 0.63711(18) 0.0377(7) Uani 1 1 d . . .
B6 B 0.6575(4) 0.40495(11) 0.8291(3) 0.0314(13) Uani 1 1 d . . .
F61 F 0.6203(3) 0.41641(6) 0.76403(19) 0.0459(8) Uani 1 1 d . A .
F62 F 0.5879(2) 0.40336(6) 0.88813(19) 0.0414(8) Uani 1 1 d . A .
F63 F 0.6882(3) 0.38137(6) 0.8098(2) 0.0513(9) Uani 1 1 d . A .
F64 F 0.7324(3) 0.41893(8) 0.8589(2) 0.0448(10) Uani 0.879(3) 1 d PU A 1
F65 F 0.6941(16) 0.4323(4) 0.8455(13) 0.026(5) Uani 0.121(3) 1 d PU A 2
B7 B 0.3573(5) 0.80140(10) 0.1757(4) 0.0323(13) Uani 1 1 d . . .
F71 F 0.2762(2) 0.79126(5) 0.14428(17) 0.0345(7) Uani 1 1 d . . .
F72 F 0.3771(2) 0.79055(6) 0.24633(17) 0.0385(7) Uani 1 1 d . . .
F73 F 0.3490(3) 0.82742(6) 0.1874(2) 0.0596(11) Uani 1 1 d . . .
F74 F 0.4324(3) 0.79697(7) 0.1238(2) 0.0532(10) Uani 1 1 d . . .
B8 B 0.0085(4) 0.59121(9) 0.1306(3) 0.0217(10) Uani 1 1 d . . .
F81 F -0.0026(2) 0.59332(7) 0.05082(18) 0.0347(8) Uani 0.879(3) 1 d PU A 1
F82 F 0.0646(3) 0.61086(6) 0.1585(2) 0.0356(8) Uani 0.879(3) 1 d PU A 1
F83 F 0.0503(2) 0.56816(5) 0.14911(18) 0.0279(7) Uani 0.879(3) 1 d PU A 1
F84 F -0.0791(2) 0.59255(6) 0.1665(2) 0.0363(8) Uani 0.879(3) 1 d PU A 1
F85 F 0.1100(18) 0.5830(5) 0.1259(14) 0.038(5) Uani 0.121(3) 1 d PU A 2
F86 F 0.014(2) 0.6137(5) 0.0808(18) 0.051(6) Uani 0.121(3) 1 d PU A 2
F87 F -0.0457(17) 0.5728(4) 0.0994(13) 0.026(4) Uani 0.121(3) 1 d PU A 2
F88 F -0.0099(19) 0.5987(5) 0.2038(15) 0.040(5) Uani 0.121(3) 1 d PU A 2
B9 B 0.0414(4) 0.49507(10) 0.3659(3) 0.0273(12) Uani 1 1 d . . .
F91 F -0.0172(2) 0.47636(6) 0.3965(2) 0.0428(8) Uani 1 1 d . . .
F92 F 0.1356(2) 0.48745(6) 0.37682(18) 0.0366(7) Uani 1 1 d . . .
F93 F 0.0275(3) 0.51740(6) 0.4061(3) 0.0619(11) Uani 1 1 d . . .
F94 F 0.0251(3) 0.49848(8) 0.2883(2) 0.0624(11) Uani 1 1 d . . .
B10 B 0.0052(4) 0.69048(10) 0.3781(3) 0.0227(11) Uani 1 1 d . . .
F101 F 0.0462(2) 0.71173(5) 0.34109(17) 0.0287(6) Uani 1 1 d . . .
F102 F 0.0083(2) 0.69503(6) 0.45880(17) 0.0398(8) Uani 1 1 d . . .
F103 F 0.0574(2) 0.66899(5) 0.36008(17) 0.0345(7) Uani 1 1 d . . .
F104 F -0.0859(2) 0.68793(7) 0.3536(2) 0.0481(9) Uani 1 1 d . . .

loop_
_atom_site_aniso_label
_atom_site_aniso_U_11
_atom_site_aniso_U_22
_atom_site_aniso_U_33
_atom_site_aniso_U_23
_atom_site_aniso_U_13
_atom_site_aniso_U_12
Fe1 0.0244(3) 0.0141(3) 0.0122(3) 0.0003(2) 0.0014(2) -0.0014(2)
S1 0.0424(8) 0.0199(5) 0.0225(6) -0.0092(4) 0.0063(5) -0.0055(5)
P1 0.0287(6) 0.0137(5) 0.0145(5) -0.0029(4) 0.0045(4) -0.0039(4)
N1 0.032(2) 0.0173(18) 0.018(2) -0.0039(14) 0.0019(16) -0.0042(15)
N2 0.036(3) 0.025(2) 0.037(3) -0.0073(17) 0.0099(19) -0.0141(18)
N3 0.028(2) 0.0152(17) 0.0176(19) -0.0015(14) 0.0023(15) 0.0001(14)
N4 0.022(2) 0.0215(19) 0.027(2) -0.0073(15) 0.0093(16) -0.0020(15)
N5 0.030(2) 0.0225(18) 0.019(2) 0.0007(14) -0.0013(16) 0.0037(15)
N6 0.024(2) 0.033(2) 0.039(3) -0.0034(18) 0.0142(18) 0.0033(17)
N7 0.028(2) 0.0188(17) 0.0147(18) 0.0004(13) 0.0005(15) -0.0057(15)
N8 0.033(2) 0.0181(18) 0.0159(19) -0.0033(14) -0.0082(16) -0.0036(15)
N9 0.0174(19) 0.0197(18) 0.0164(19) -0.0012(14) 0.0029(14) -0.0004(14)
N10 0.030(2) 0.0253(19) 0.0151(19) -0.0026(14) -0.0032(16) -0.0026(16)
N11 0.023(2) 0.0145(16) 0.0155(19) -0.0020(13) 0.0006(14) -0.0009(13)
N12 0.035(2) 0.0160(17) 0.0131(18) -0.0030(13) -0.0007(16) -0.0037(15)
C1 0.040(3) 0.022(2) 0.036(3) -0.006(2) 0.014(2) -0.004(2)
C2 0.023(2) 0.030(2) 0.024(3) -0.0030(19) 0.0049(19) -0.0037(19)
C3 0.023(2) 0.021(2) 0.016(2) 0.0000(16) 0.0016(17) -0.0014(17)
C4 0.028(2) 0.020(2) 0.015(2) -0.0003(16) -0.0020(17) 0.0011(17)
C5 0.042(3) 0.026(2) 0.048(3) -0.016(2) 0.024(3) -0.006(2)
C6 0.028(3) 0.028(2) 0.026(3) -0.0025(19) 0.004(2) 0.0019(19)
C7 0.018(2) 0.033(3) 0.037(3) 0.001(2) 0.004(2) 0.0001(19)
C8 0.023(2) 0.019(2) 0.023(2) 0.0018(17) 0.0042(18) -0.0028(17)
C9 0.019(2) 0.022(2) 0.024(2) 0.0017(17) -0.0022(18) -0.0053(17)
C10 0.053(4) 0.026(2) 0.026(3) -0.0062(19) -0.020(2) -0.003(2)
C11 0.023(2) 0.027(2) 0.017(2) -0.0005(17) -0.0035(18) -0.0028(18)
C12 0.036(3) 0.026(2) 0.018(2) 0.0030(18) -0.0011(19) -0.0061(19)
C13 0.021(2) 0.0154(19) 0.018(2) 0.0010(16) 0.0031(17) -0.0018(15)
C14 0.024(2) 0.017(2) 0.017(2) 0.0044(16) 0.0000(17) -0.0019(16)
C15 0.051(3) 0.018(2) 0.021(2) 0.0043(18) -0.007(2) -0.010(2)
Fe2 0.0214(3) 0.0141(3) 0.0150(3) 0.0006(2) 0.0018(2) -0.0017(2)
S2 0.0333(7) 0.0209(5) 0.0245(6) 0.0099(4) 0.0013(5) 0.0010(4)
P2 0.0244(6) 0.0152(5) 0.0155(5) 0.0024(4) 0.0003(4) -0.0019(4)
N13 0.025(2) 0.0227(18) 0.0177(19) 0.0025(14) -0.0018(16) 0.0034(15)
N14 0.036(3) 0.028(2) 0.029(2) 0.0042(17) -0.0040(18) 0.0117(18)
N15 0.020(2) 0.0161(17) 0.0149(18) 0.0020(13) -0.0001(14) -0.0018(13)
N16 0.027(2) 0.0214(18) 0.0120(18) 0.0056(13) 0.0044(15) -0.0012(15)
N17 0.033(2) 0.0192(18) 0.019(2) 0.0037(14) 0.0036(16) 0.0034(15)
N18 0.079(4) 0.031(2) 0.019(2) 0.0041(17) 0.010(2) 0.013(2)
N19 0.023(2) 0.0171(17) 0.0176(19) 0.0014(13) 0.0034(15) -0.0014(14)
N20 0.033(2) 0.0145(17) 0.0154(19) -0.0002(13) 0.0005(15) -0.0060(15)
N21 0.037(2) 0.0151(18) 0.034(2) 0.0046(16) 0.0042(19) -0.0041(16)
N22 0.042(3) 0.019(2) 0.058(3) 0.0056(19) -0.003(2) -0.0135(18)
N23 0.023(2) 0.0127(16) 0.0200(19) -0.0015(13) 0.0006(15) -0.0003(13)
N24 0.026(2) 0.0212(18) 0.023(2) 0.0025(15) -0.0068(16) -0.0028(15)
C16 0.032(3) 0.031(2) 0.021(2) 0.0047(19) 0.000(2) 0.0075(19)
C17 0.026(3) 0.035(3) 0.028(3) 0.001(2) -0.001(2) 0.004(2)
C18 0.027(3) 0.023(2) 0.017(2) -0.0034(17) -0.0042(18) 0.0005(17)
C19 0.022(2) 0.023(2) 0.018(2) -0.0011(17) 0.0029(17) -0.0058(17)
C20 0.038(3) 0.020(2) 0.023(2) 0.0006(17) 0.013(2) 0.0016(19)
C21 0.052(4) 0.029(3) 0.025(3) 0.005(2) 0.011(2) 0.006(2)
C22 0.083(5) 0.025(3) 0.017(3) -0.0027(19) 0.006(3) 0.005(3)
C23 0.038(3) 0.018(2) 0.021(2) -0.0040(17) 0.004(2) 0.0055(19)
C24 0.031(3) 0.019(2) 0.016(2) -0.0042(16) 0.0026(18) 0.0030(18)
C25 0.038(3) 0.0118(19) 0.024(2) -0.0021(16) 0.003(2) -0.0056(17)
C26 0.037(3) 0.019(2) 0.052(3) 0.012(2) -0.001(3) -0.005(2)
C27 0.027(3) 0.024(2) 0.035(3) -0.0040(19) 0.005(2) -0.0067(19)
C28 0.029(3) 0.019(2) 0.023(2) -0.0060(17) 0.0021(19) -0.0020(18)
C29 0.018(2) 0.025(2) 0.021(2) -0.0031(17) 0.0019(17) -0.0054(17)
C30 0.032(3) 0.032(3) 0.037(3) 0.008(2) -0.014(2) -0.001(2)
Fe3 0.0195(3) 0.0149(3) 0.0127(3) 0.0002(2) 0.0025(2) -0.0004(2)
S3 0.0384(7) 0.0205(5) 0.0247(6) -0.0071(4) 0.0002(5) 0.0053(5)
P3 0.0299(6) 0.0142(5) 0.0142(5) -0.0008(4) 0.0011(5) 0.0019(4)
N25 0.025(2) 0.0233(19) 0.0149(19) -0.0008(14) 0.0021(15) -0.0065(15)
N26 0.027(2) 0.040(2) 0.014(2) -0.0017(16) 0.0022(16) -0.0063(17)
N27 0.024(2) 0.0167(17) 0.0165(19) 0.0002(13) 0.0047(14) 0.0017(14)
N28 0.040(2) 0.0107(16) 0.0165(19) 0.0025(13) 0.0041(16) 0.0052(15)
N29 0.024(2) 0.0188(18) 0.024(2) 0.0000(14) -0.0013(16) 0.0037(14)
N30 0.040(3) 0.023(2) 0.031(2) -0.0081(16) 0.0008(19) 0.0115(17)
N31 0.022(2) 0.0175(17) 0.0137(18) 0.0000(13) 0.0005(14) -0.0024(14)
N32 0.026(2) 0.0175(17) 0.022(2) -0.0065(14) -0.0054(16) 0.0017(15)
N33 0.024(2) 0.0212(18) 0.0192(19) 0.0010(14) 0.0027(15) -0.0034(15)
N34 0.031(2) 0.0221(19) 0.030(2) 0.0002(16) -0.0052(17) -0.0038(16)
N35 0.024(2) 0.0173(17) 0.0151(18) -0.0003(13) 0.0031(15) 0.0036(14)
N36 0.030(2) 0.0203(18) 0.020(2) -0.0013(14) 0.0101(16) 0.0014(15)
C31 0.026(3) 0.028(2) 0.022(2) -0.0026(18) 0.0045(19) -0.0032(19)
C32 0.027(3) 0.033(3) 0.017(2) 0.0041(18) 0.0022(18) -0.0012(19)
C33 0.014(2) 0.027(2) 0.018(2) 0.0052(17) -0.0008(17) -0.0052(16)
C34 0.022(2) 0.018(2) 0.019(2) 0.0047(16) -0.0031(17) -0.0001(16)
C35 0.074(4) 0.016(2) 0.028(3) 0.0075(19) 0.005(3) 0.009(2)
C36 0.036(3) 0.024(2) 0.025(3) -0.0054(19) -0.003(2) 0.0097(19)
C37 0.034(3) 0.034(3) 0.018(2) 0.0006(19) 0.001(2) 0.008(2)
C38 0.020(2) 0.025(2) 0.014(2) 0.0012(16) 0.0010(17) 0.0020(17)
C39 0.025(2) 0.020(2) 0.021(2) 0.0014(17) -0.0012(18) -0.0011(17)
C40 0.049(3) 0.022(2) 0.026(3) -0.0088(18) -0.012(2) 0.004(2)
C41 0.029(3) 0.022(2) 0.026(2) -0.0016(18) -0.001(2) -0.0047(18)
C42 0.027(3) 0.022(2) 0.036(3) 0.0059(19) 0.002(2) -0.0052(18)
C43 0.025(2) 0.019(2) 0.023(2) 0.0060(17) -0.0016(18) 0.0041(17)
C44 0.025(2) 0.017(2) 0.027(2) 0.0057(17) 0.0073(19) 0.0015(17)
C45 0.038(3) 0.029(3) 0.030(3) -0.001(2) 0.015(2) 0.004(2)
Fe4 0.0310(4) 0.0151(3) 0.0153(3) -0.0004(2) 0.0009(3) -0.0013(2)
S4 0.0306(7) 0.0266(6) 0.0273(6) -0.0147(5) 0.0048(5) -0.0017(5)
P4 0.0199(6) 0.0174(5) 0.0170(5) -0.0044(4) 0.0048(4) -0.0045(4)
N37 0.035(2) 0.0170(18) 0.037(2) -0.0016(16) -0.0032(19) -0.0024(16)
N38 0.044(3) 0.019(2) 0.063(3) -0.006(2) -0.016(2) -0.0087(19)
N39 0.028(2) 0.0171(17) 0.0166(18) 0.0023(13) -0.0025(15) -0.0054(14)
N40 0.023(2) 0.029(2) 0.022(2) -0.0120(16) 0.0102(16) -0.0083(15)
N41 0.036(2) 0.026(2) 0.021(2) -0.0022(16) 0.0023(17) 0.0021(16)
N42 0.038(3) 0.032(2) 0.033(3) -0.0073(18) 0.0079(19) 0.0142(19)
N43 0.029(2) 0.0192(18) 0.0152(18) -0.0002(14) 0.0010(15) -0.0015(15)
N44 0.030(2) 0.0198(18) 0.0143(18) -0.0058(13) -0.0025(15) 0.0011(15)
N45 0.060(3) 0.028(2) 0.015(2) -0.0011(15) 0.0030(19) 0.007(2)
N46 0.079(4) 0.040(3) 0.014(2) -0.0014(18) 0.007(2) 0.013(2)
N47 0.026(2) 0.0161(17) 0.0175(19) 0.0015(13) 0.0012(15) -0.0008(14)
N48 0.030(2) 0.0166(17) 0.0155(18) -0.0011(13) -0.0003(15) -0.0024(15)
C46 0.043(3) 0.020(2) 0.057(4) -0.007(2) -0.008(3) -0.006(2)
C47 0.031(3) 0.028(3) 0.045(3) 0.009(2) -0.013(2) -0.006(2)
C48 0.030(3) 0.021(2) 0.027(3) 0.0046(17) -0.011(2) -0.0055(18)
C49 0.028(3) 0.021(2) 0.022(2) 0.0065(17) -0.0057(19) -0.0089(17)
C50 0.033(3) 0.047(3) 0.033(3) -0.012(2) 0.017(2) -0.009(2)
C51 0.040(3) 0.034(3) 0.032(3) -0.010(2) 0.006(2) 0.007(2)
C52 0.031(3) 0.026(2) 0.029(3) 0.0052(19) 0.005(2) 0.006(2)
C53 0.026(2) 0.021(2) 0.022(2) 0.0036(17) 0.0056(19) 0.0027(17)
C54 0.031(3) 0.019(2) 0.017(2) 0.0042(16) 0.0022(18) 0.0013(18)
C55 0.044(3) 0.023(2) 0.018(2) -0.0054(17) -0.008(2) -0.002(2)
C56 0.079(5) 0.027(3) 0.023(3) -0.001(2) -0.001(3) 0.008(3)
C57 0.054(4) 0.031(3) 0.024(3) 0.002(2) 0.007(2) 0.007(2)
C58 0.048(3) 0.023(2) 0.017(2) 0.0039(17) 0.003(2) 0.006(2)
C59 0.035(3) 0.024(2) 0.015(2) 0.0031(17) 0.0056(18) 0.0000(19)
C60 0.043(3) 0.017(2) 0.028(3) 0.0032(18) -0.004(2) 0.0007(19)
Fe5 0.0334(4) 0.0187(3) 0.0139(3) 0.0034(2) -0.0036(3) -0.0096(3)
S5 0.0380(7) 0.0219(5) 0.0285(6) 0.0105(4) -0.0040(5) -0.0041(5)
P5 0.0306(6) 0.0164(5) 0.0161(6) 0.0038(4) 0.0002(5) -0.0032(4)
N49 0.063(3) 0.034(2) 0.020(2) 0.0105(17) -0.015(2) -0.021(2)
N50 0.046(3) 0.058(3) 0.016(2) 0.0113(19) -0.0065(19) -0.017(2)
N51 0.024(2) 0.0242(18) 0.0144(18) 0.0007(14) 0.0048(14) -0.0041(15)
N52 0.032(2) 0.0200(18) 0.0182(19) -0.0004(14) -0.0019(16) 0.0020(15)
N53 0.030(2) 0.0212(18) 0.022(2) 0.0002(14) 0.0034(16) -0.0079(15)
N54 0.037(2) 0.0167(18) 0.033(2) 0.0020(15) 0.0156(19) -0.0026(16)
N55 0.030(2) 0.0218(18) 0.0167(19) 0.0036(14) 0.0001(16) -0.0082(15)
N56 0.033(2) 0.026(2) 0.023(2) 0.0121(16) -0.0098(17) -0.0069(17)
N57 0.036(2) 0.027(2) 0.036(3) 0.0110(18) -0.014(2) 0.0013(17)
N58 0.046(3) 0.038(3) 0.058(3) 0.017(2) -0.015(3) 0.008(2)
N59 0.033(2) 0.0148(17) 0.0147(18) 0.0026(13) -0.0034(15) -0.0021(15)
N60 0.035(2) 0.0180(18) 0.019(2) 0.0067(14) 0.0071(16) 0.0032(15)
C61 0.084(5) 0.042(3) 0.022(3) 0.015(2) -0.022(3) -0.027(3)
C62 0.037(3) 0.056(3) 0.017(3) -0.005(2) 0.001(2) -0.004(2)
C63 0.028(3) 0.040(3) 0.015(2) 0.0006(19) 0.0013(19) -0.010(2)
C64 0.026(3) 0.029(2) 0.020(2) -0.0062(18) 0.0017(18) -0.0033(18)
C65 0.079(5) 0.017(2) 0.030(3) -0.0054(19) -0.001(3) 0.006(2)
C66 0.036(3) 0.024(2) 0.029(3) 0.0057(19) 0.001(2) -0.0054(19)
C67 0.038(3) 0.019(2) 0.026(3) -0.0051(18) 0.007(2) -0.0048(18)
C68 0.040(3) 0.015(2) 0.019(2) -0.0050(16) 0.0097(19) -0.0024(18)
C69 0.028(3) 0.022(2) 0.020(2) -0.0022(17) -0.0015(19) -0.0035(18)
C70 0.043(3) 0.040(3) 0.048(4) 0.023(3) -0.023(3) -0.016(2)
C71 0.043(4) 0.048(3) 0.054(4) 0.029(3) -0.007(3) 0.003(3)
C72 0.043(3) 0.032(3) 0.030(3) 0.005(2) -0.009(2) 0.000(2)
C73 0.042(3) 0.026(2) 0.017(2) -0.0001(17) -0.007(2) -0.002(2)
C74 0.032(3) 0.019(2) 0.019(2) -0.0036(16) 0.0005(18) 0.0009(18)
C75 0.054(4) 0.026(2) 0.023(3) 0.0068(19) 0.017(2) 0.003(2)
B1 0.065(5) 0.014(3) 0.053(4) -0.005(2) -0.037(4) 0.004(3)
F11 0.069(2) 0.0351(17) 0.046(2) -0.0154(15) 0.0298(18) -0.0236(16)
F12 0.075(2) 0.0195(14) 0.0319(17) -0.0011(12) 0.0069(16) -0.0082(14)
F13 0.082(3) 0.0174(14) 0.0271(16) 0.0032(11) 0.0116(16) 0.0021(14)
F14 0.087(3) 0.065(3) 0.132(4) -0.014(3) -0.065(3) 0.012(2)
B2 0.024(3) 0.029(3) 0.017(3) -0.0063(19) 0.000(2) 0.003(2)
F21 0.0327(17) 0.0373(16) 0.0264(16) -0.0082(12) 0.0055(12) 0.0067(12)
F22 0.0346(17) 0.0238(14) 0.0337(17) 0.0030(11) -0.0113(13) -0.0040(11)
F23 0.047(2) 0.0272(15) 0.0412(18) 0.0015(12) 0.0009(15) 0.0136(13)
F24 0.0282(16) 0.0497(18) 0.0218(15) 0.0013(12) -0.0001(12) -0.0017(13)
B3 0.017(3) 0.022(2) 0.025(3) 0.004(2) -0.001(2) -0.0013(19)
F31 0.0475(18) 0.0301(15) 0.0212(15) 0.0063(12) -0.0070(13) -0.0138(12)
F32 0.0370(16) 0.0210(13) 0.0208(14) 0.0009(10) -0.0084(12) 0.0001(11)
F33 0.0496(19) 0.0234(14) 0.0263(16) 0.0011(11) -0.0125(13) -0.0054(12)
F34 0.0346(19) 0.050(2) 0.058(2) 0.0126(17) 0.0111(16) 0.0115(15)
B4 0.044(4) 0.016(2) 0.040(4) 0.001(2) 0.020(3) 0.003(2)
F41 0.053(2) 0.0273(15) 0.0383(18) 0.0061(12) 0.0199(15) 0.0067(14)
F42 0.067(3) 0.070(2) 0.033(2) -0.0152(17) 0.0218(18) -0.004(2)
F43 0.050(2) 0.0373(17) 0.0397(19) -0.0035(14) 0.0170(16) -0.0086(15)
F44 0.053(2) 0.0223(16) 0.093(3) 0.0088(17) 0.022(2) 0.0098(14)
B5 0.037(4) 0.022(3) 0.043(4) 0.004(2) 0.018(3) -0.006(2)
F51 0.065(2) 0.0182(13) 0.0407(18) -0.0027(12) 0.0119(16) 0.0006(13)
F52 0.085(3) 0.045(2) 0.074(3) 0.0044(19) 0.054(2) 0.007(2)
F53 0.079(3) 0.0299(18) 0.082(3) 0.0167(18) -0.026(2) -0.0280(18)
F54 0.052(2) 0.0220(14) 0.0395(18) 0.0046(12) 0.0042(15) -0.0135(13)
B6 0.035(3) 0.037(3) 0.021(3) 0.005(2) -0.006(2) -0.007(2)
F61 0.057(2) 0.0435(18) 0.0367(19) 0.0073(14) -0.0133(16) 0.0120(16)
F62 0.045(2) 0.0369(17) 0.0424(19) -0.0003(14) 0.0141(15) -0.0133(14)
F63 0.059(2) 0.0418(19) 0.053(2) 0.0147(16) 0.0123(18) 0.0195(17)
F64 0.034(2) 0.074(3) 0.026(2) -0.0100(18) 0.0020(16) -0.0179(19)
F65 0.024(11) 0.025(10) 0.029(10) 0.015(8) -0.021(9) -0.006(8)
B7 0.045(4) 0.021(3) 0.031(3) 0.002(2) -0.009(3) -0.004(2)
F71 0.0475(19) 0.0288(15) 0.0272(16) 0.0042(12) -0.0120(14) -0.0089(13)
F72 0.0379(18) 0.054(2) 0.0238(16) 0.0039(13) -0.0075(13) 0.0045(14)
F73 0.072(3) 0.0244(16) 0.082(3) -0.0010(16) -0.036(2) -0.0011(16)
F74 0.052(2) 0.077(3) 0.0307(19) -0.0121(17) 0.0089(16) -0.0292(19)
B8 0.022(3) 0.021(2) 0.022(3) -0.0011(19) -0.001(2) 0.0005(19)
F81 0.040(2) 0.043(2) 0.0206(17) -0.0023(14) -0.0005(14) 0.0098(15)
F82 0.047(2) 0.0255(16) 0.035(2) 0.0066(14) -0.0086(16) -0.0115(14)
F83 0.0359(19) 0.0201(15) 0.0276(17) -0.0028(12) -0.0027(14) 0.0082(13)
F84 0.0266(19) 0.0369(18) 0.046(2) 0.0008(15) 0.0151(16) 0.0056(14)
F85 0.038(11) 0.050(11) 0.026(10) 0.001(9) 0.008(9) 0.018(9)
F86 0.056(12) 0.041(11) 0.055(11) 0.018(10) -0.006(10) 0.002(10)
F87 0.038(9) 0.015(8) 0.026(8) -0.011(7) 0.012(8) -0.006(7)
F88 0.043(11) 0.036(10) 0.041(11) -0.009(9) 0.018(9) 0.025(9)
B9 0.028(3) 0.029(3) 0.025(3) 0.003(2) -0.003(2) 0.007(2)
F91 0.042(2) 0.0366(17) 0.049(2) 0.0113(14) -0.0104(16) 0.0002(14)
F92 0.0358(18) 0.0382(16) 0.0358(17) -0.0018(13) -0.0021(14) 0.0113(13)
F93 0.056(2) 0.0302(18) 0.099(3) -0.0182(19) 0.012(2) 0.0036(16)
F94 0.070(3) 0.070(3) 0.046(2) 0.0225(19) -0.019(2) 0.007(2)
B10 0.021(3) 0.025(3) 0.022(3) -0.001(2) 0.001(2) 0.0015(19)
F101 0.0343(16) 0.0227(13) 0.0290(16) -0.0007(11) 0.0081(12) -0.0018(11)
F102 0.065(2) 0.0342(16) 0.0202(15) 0.0004(12) 0.0083(15) 0.0178(15)
F103 0.0471(19) 0.0258(14) 0.0307(17) 0.0018(12) 0.0118(13) 0.0068(13)
F104 0.0286(18) 0.054(2) 0.061(2) -0.0046(17) -0.0036(16) -0.0083(15)

loop_
_atom_type_symbol
_atom_type_description
_atom_type_scat_dispersion_real
_atom_type_scat_dispersion_imag
_atom_type_scat_source
C C 0.0033 0.0016 'International Tables Vol C Tables 4.2.6.8 and 6.1.1.4'
H H 0.0000 0.0000 'International Tables Vol C Tables 4.2.6.8 and 6.1.1.4'
N N 0.0061 0.0033 'International Tables Vol C Tables 4.2.6.8 and 6.1.1.4'
B B 0.0013 0.0007 'International Tables Vol C Tables 4.2.6.8 and 6.1.1.4'
F F 0.0171 0.0103 'International Tables Vol C Tables 4.2.6.8 and 6.1.1.4'
P P 0.1023 0.0942 'International Tables Vol C Tables 4.2.6.8 and 6.1.1.4'
S S 0.1246 0.1234 'International Tables Vol C Tables 4.2.6.8 and 6.1.1.4'
Fe Fe 0.3463 0.8444 'International Tables Vol C Tables 4.2.6.8 and 6.1.1.4'

loop_
_geom_angle_atom_site_label_1
_geom_angle_atom_site_label_2
_geom_angle_atom_site_label_3
_geom_angle
N1 Fe1 N9 93.77(14)
N1 Fe1 N5 94.13(15)
N9 Fe1 N5 91.92(14)
N1 Fe1 N3 74.35(14)
N9 Fe1 N3 120.29(14)
N5 Fe1 N3 145.92(14)
N1 Fe1 N11 142.27(15)
N9 Fe1 N11 74.87(13)
N5 Fe1 N11 121.61(14)
N3 Fe1 N11 80.68(13)
N1 Fe1 N7 122.74(14)
N9 Fe1 N7 141.43(14)
N5 Fe1 N7 74.89(14)
N3 Fe1 N7 84.54(14)
N11 Fe1 N7 81.58(13)
N4 P1 N12 105.2(2)
N4 P1 N8 107.51(19)
N12 P1 N8 106.3(2)
N4 P1 S1 111.86(14)
N12 P1 S1 112.97(13)
N8 P1 S1 112.58(14)
C1 N1 C3 105.3(4)
C1 N1 Fe1 139.3(3)
C3 N1 Fe1 115.4(3)
C1 N2 C2 108.3(4)
C1 N2 H2A 125.9
C2 N2 H2A 125.9
C4 N3 N4 120.0(4)
C4 N3 Fe1 116.4(3)
N4 N3 Fe1 123.7(3)
N3 N4 C5 116.0(4)
N3 N4 P1 118.3(3)
C5 N4 P1 121.6(3)
C6 N5 C8 106.1(4)
C6 N5 Fe1 139.5(3)
C8 N5 Fe1 113.9(3)
C6 N6 C7 108.1(4)
C6 N6 H6A 125.9
C7 N6 H6A 125.9
C9 N7 N8 120.6(4)
C9 N7 Fe1 115.4(3)
N8 N7 Fe1 123.5(3)
N7 N8 C10 118.9(4)
N7 N8 P1 117.4(3)
C10 N8 P1 122.8(3)
C11 N9 C13 105.9(4)
C11 N9 Fe1 139.1(3)
C13 N9 Fe1 114.5(3)
C11 N10 C12 108.3(4)
C11 N10 H10A 125.8
C12 N10 H10A 125.8
C14 N11 N12 119.8(4)
C14 N11 Fe1 116.3(3)
N12 N11 Fe1 123.8(3)
N11 N12 C15 118.9(4)
N11 N12 P1 117.4(3)
C15 N12 P1 122.7(3)
N1 C1 N2 111.1(4)
N1 C1 H1A 124.5
N2 C1 H1A 124.5
C3 C2 N2 105.8(4)
C3 C2 H2B 127.1
N2 C2 H2B 127.1
C2 C3 N1 109.6(4)
C2 C3 C4 133.2(4)
N1 C3 C4 116.9(4)
N3 C4 C3 116.1(4)
N3 C4 H4A 121.9
C3 C4 H4A 121.9
N4 C5 H5A 109.5
N4 C5 H5B 109.5
H5A C5 H5B 109.5
N4 C5 H5C 109.5
H5A C5 H5C 109.5
H5B C5 H5C 109.5
N5 C6 N6 110.7(4)
N5 C6 H6B 124.7
N6 C6 H6B 124.7
C8 C7 N6 105.5(4)
C8 C7 H7A 127.3
N6 C7 H7A 127.3
C7 C8 N5 109.7(4)
C7 C8 C9 131.9(5)
N5 C8 C9 118.4(4)
N7 C9 C8 116.4(4)
N7 C9 H9A 121.8
C8 C9 H9A 121.8
N8 C10 H10B 109.5
N8 C10 H10C 109.5
H10B C10 H10C 109.5
N8 C10 H10D 109.5
H10B C10 H10D 109.5
H10C C10 H10D 109.5
N9 C11 N10 110.8(4)
N9 C11 H11A 124.6
N10 C11 H11A 124.6
N10 C12 C13 105.7(4)
N10 C12 H12A 127.2
C13 C12 H12A 127.2
C12 C13 N9 109.3(4)
C12 C13 C14 132.5(4)
N9 C13 C14 118.2(4)
N11 C14 C13 115.7(4)
N11 C14 H14A 122.2
C13 C14 H14A 122.2
N12 C15 H15A 109.5
N12 C15 H15B 109.5
H15A C15 H15B 109.5
N12 C15 H15C 109.5
H15A C15 H15C 109.5
H15B C15 H15C 109.5
N17 Fe2 N21 94.34(16)
N17 Fe2 N13 90.72(15)
N21 Fe2 N13 95.06(15)
N17 Fe2 N19 75.42(14)
N21 Fe2 N19 142.93(15)
N13 Fe2 N19 120.16(14)
N17 Fe2 N23 124.50(15)
N21 Fe2 N23 74.30(14)
N13 Fe2 N23 143.31(14)
N19 Fe2 N23 82.44(13)
N17 Fe2 N15 139.40(14)
N21 Fe2 N15 123.94(15)
N13 Fe2 N15 74.38(14)
N19 Fe2 N15 79.98(13)
N23 Fe2 N15 82.74(13)
N20 P2 N16 107.2(2)
N20 P2 N24 105.2(2)
N16 P2 N24 106.36(19)
N20 P2 S2 112.91(14)
N16 P2 S2 112.80(13)
N24 P2 S2 111.86(14)
C16 N13 C18 106.0(4)
C16 N13 Fe2 139.0(3)
C18 N13 Fe2 114.7(3)
C16 N14 C17 108.5(4)
C16 N14 H14B 125.8
C17 N14 H14B 125.8
C19 N15 N16 120.3(4)
C19 N15 Fe2 115.8(3)
N16 N15 Fe2 123.2(3)
N15 N16 C20 118.1(4)
N15 N16 P2 116.5(3)
C20 N16 P2 123.9(3)
C21 N17 C23 105.6(4)
C21 N17 Fe2 139.8(3)
C23 N17 Fe2 113.3(3)
C21 N18 C22 108.3(4)
C21 N18 H18A 125.9
C22 N18 H18A 125.9
C24 N19 N20 119.6(4)
C24 N19 Fe2 115.3(3)
N20 N19 Fe2 124.6(3)
N19 N20 C25 119.2(4)
N19 N20 P2 118.3(3)
C25 N20 P2 122.2(3)
C26 N21 C28 105.9(4)
C26 N21 Fe2 138.8(4)
C28 N21 Fe2 115.3(3)
C26 N22 C27 108.5(4)
C26 N22 H22A 125.8
C27 N22 H22A 125.8
C29 N23 N24 119.1(4)
C29 N23 Fe2 116.3(3)
N24 N23 Fe2 124.6(3)
N23 N24 C30 117.6(4)
N23 N24 P2 116.6(3)
C30 N24 P2 120.2(3)
N13 C16 N14 111.4(4)
N13 C16 H16A 124.3
N14 C16 H16A 124.3
N14 C17 C18 105.4(4)
N14 C17 H17A 127.3
C18 C17 H17A 127.3
N13 C18 C17 108.7(4)
N13 C18 C19 118.8(4)
C17 C18 C19 132.5(5)
N15 C19 C18 115.8(4)
N15 C19 H19A 122.1
C18 C19 H19A 122.1
N16 C20 H20A 109.5
N16 C20 H20B 109.5
H20A C20 H20B 109.5
N16 C20 H20C 109.5
H20A C20 H20C 109.5
H20B C20 H20C 109.5
N17 C21 N18 110.7(5)
N17 C21 H21A 124.6
N18 C21 H21A 124.6
C23 C22 N18 105.7(4)
C23 C22 H22B 127.2
N18 C22 H22B 127.2
C22 C23 N17 109.7(4)
C22 C23 C24 132.5(4)
N17 C23 C24 117.7(4)
N19 C24 C23 116.4(4)
N19 C24 H24A 121.8
C23 C24 H24A 121.8
N20 C25 H25A 109.5
N20 C25 H25B 109.5
H25A C25 H25B 109.5
N20 C25 H25C 109.5
H25A C25 H25C 109.5
H25B C25 H25C 109.5
N21 C26 N22 110.7(5)
N21 C26 H26A 124.6
N22 C26 H26A 124.6
N22 C27 C28 104.8(4)
N22 C27 H27A 127.6
C28 C27 H27A 127.6
N21 C28 C27 110.2(4)
N21 C28 C29 118.8(4)
C27 C28 C29 130.9(5)
N23 C29 C28 115.3(4)
N23 C29 H29A 122.4
C28 C29 H29A 122.4
N24 C30 H30A 109.5
N24 C30 H30B 109.5
H30A C30 H30B 109.5
N24 C30 H30C 109.5
H30A C30 H30C 109.5
H30B C30 H30C 109.5
N25 Fe3 N29 92.62(15)
N25 Fe3 N33 92.13(14)
N29 Fe3 N33 92.76(15)
N25 Fe3 N35 139.73(15)
N29 Fe3 N35 125.57(14)
N33 Fe3 N35 75.48(14)
N25 Fe3 N31 120.95(14)
N29 Fe3 N31 74.11(14)
N33 Fe3 N31 144.29(14)
N35 Fe3 N31 85.39(14)
N25 Fe3 N27 74.78(14)
N29 Fe3 N27 139.49(15)
N33 Fe3 N27 125.41(14)
N35 Fe3 N27 81.64(13)
N31 Fe3 N27 79.86(13)
N32 P3 N28 106.5(2)
N32 P3 N36 107.30(19)
N28 P3 N36 105.7(2)
N32 P3 S3 111.58(14)
N28 P3 S3 112.85(13)
N36 P3 S3 112.52(14)
C31 N25 C33 105.9(4)
C31 N25 Fe3 138.9(3)
C33 N25 Fe3 115.0(3)
C31 N26 C32 108.3(4)
C31 N26 H26B 125.9
C32 N26 H26B 125.9
C34 N27 N28 119.8(4)
C34 N27 Fe3 115.6(3)
N28 N27 Fe3 124.6(3)
N27 N28 C35 119.5(4)
N27 N28 P3 117.2(3)
C35 N28 P3 121.2(3)
C36 N29 C38 105.0(4)
C36 N29 Fe3 139.9(3)
C38 N29 Fe3 115.0(3)
C36 N30 C37 108.2(4)
C36 N30 H30D 125.9
C37 N30 H30D 125.9
C39 N31 N32 119.1(4)
C39 N31 Fe3 117.1(3)
N32 N31 Fe3 123.8(3)
N31 N32 C40 116.8(4)
N31 N32 P3 118.6(3)
C40 N32 P3 123.2(3)
C41 N33 C43 104.8(4)
C41 N33 Fe3 140.9(3)
C43 N33 Fe3 113.4(3)
C41 N34 C42 107.9(4)
C41 N34 H34A 126.1
C42 N34 H34A 126.1
C44 N35 N36 120.0(4)
C44 N35 Fe3 115.0(3)
N36 N35 Fe3 124.7(3)
N35 N36 C45 119.1(4)
N35 N36 P3 118.2(3)
C45 N36 P3 122.6(3)
N25 C31 N26 111.2(4)
N25 C31 H31A 124.4
N26 C31 H31A 124.4
N26 C32 C33 106.0(4)
N26 C32 H32A 127.0
C33 C32 H32A 127.0
C32 C33 N25 108.6(4)
C32 C33 C34 132.5(4)
N25 C33 C34 118.8(4)
N27 C34 C33 115.4(4)
N27 C34 H34B 122.3
C33 C34 H34B 122.3
N28 C35 H35A 109.5
N28 C35 H35B 109.5
H35A C35 H35B 109.5
N28 C35 H35C 109.5
H35A C35 H35C 109.5
H35B C35 H35C 109.5
N29 C36 N30 111.5(4)
N29 C36 H36A 124.3
N30 C36 H36A 124.3
C38 C37 N30 105.2(4)
C38 C37 H37A 127.4
N30 C37 H37A 127.4
C37 C38 N29 110.2(4)
C37 C38 C39 131.5(4)
N29 C38 C39 117.8(4)
N31 C39 C38 114.3(4)
N31 C39 H39A 122.8
C38 C39 H39A 122.8
N32 C40 H40A 109.5
N32 C40 H40B 109.5
H40A C40 H40B 109.5
N32 C40 H40C 109.5
H40A C40 H40C 109.5
H40B C40 H40C 109.5
N33 C41 N34 111.8(4)
N33 C41 H41A 124.1
N34 C41 H41A 124.1
N34 C42 C43 105.0(4)
N34 C42 H42A 127.5
C43 C42 H42A 127.5
N33 C43 C42 110.5(4)
N33 C43 C44 118.4(4)
C42 C43 C44 131.1(5)
N35 C44 C43 116.7(4)
N35 C44 H44A 121.7
C43 C44 H44A 121.7
N36 C45 H45A 109.5
N36 C45 H45B 109.5
H45A C45 H45B 109.5
N36 C45 H45C 109.5
H45A C45 H45C 109.5
H45B C45 H45C 109.5
N41 Fe4 N37 92.57(16)
N41 Fe4 N45 91.02(17)
N37 Fe4 N45 93.14(17)
N41 Fe4 N47 125.71(15)
N37 Fe4 N47 139.51(15)
N45 Fe4 N47 75.42(14)
N41 Fe4 N39 136.23(15)
N37 Fe4 N39 75.20(15)
N45 Fe4 N39 130.79(17)
N47 Fe4 N39 83.34(13)
N41 Fe4 N43 73.66(15)
N37 Fe4 N43 129.39(15)
N45 Fe4 N43 134.37(17)
N47 Fe4 N43 79.53(13)
N39 Fe4 N43 82.18(14)
N44 P4 N40 107.2(2)
N44 P4 N48 106.44(19)
N40 P4 N48 105.1(2)
N44 P4 S4 113.24(14)
N40 P4 S4 111.51(14)
N48 P4 S4 112.79(14)
C46 N37 C48 106.4(4)
C46 N37 Fe4 139.4(4)
C48 N37 Fe4 114.2(3)
C46 N38 C47 110.0(4)
C46 N38 H38A 125.0
C47 N38 H38A 125.0
C49 N39 N40 119.7(4)
C49 N39 Fe4 116.0(3)
N40 N39 Fe4 124.3(3)
N39 N40 C50 116.9(4)
N39 N40 P4 118.5(3)
C50 N40 P4 122.4(3)
C51 N41 C53 105.3(4)
C51 N41 Fe4 138.1(4)
C53 N41 Fe4 116.3(3)
C51 N42 C52 108.6(4)
C51 N42 H42B 125.7
C52 N42 H42B 125.7
C54 N43 N44 120.2(4)
C54 N43 Fe4 116.1(3)
N44 N43 Fe4 123.5(3)
N43 N44 C55 117.9(4)
N43 N44 P4 118.1(3)
C55 N44 P4 124.0(3)
C56 N45 C58 105.0(4)
C56 N45 Fe4 141.4(4)
C58 N45 Fe4 111.2(3)
C56 N46 C57 108.3(4)
C56 N46 H46A 125.9
C57 N46 H46A 125.9
C59 N47 N48 118.7(4)
C59 N47 Fe4 115.2(3)
N48 N47 Fe4 125.2(3)
N47 N48 C60 118.3(4)
N47 N48 P4 118.7(3)
C60 N48 P4 121.3(3)
N37 C46 N38 109.5(5)
N37 C46 H46B 125.3
N38 C46 H46B 125.3
N38 C47 C48 104.7(5)
N38 C47 H47A 127.7
C48 C47 H47A 127.7
N37 C48 C47 109.5(5)
N37 C48 C49 119.4(4)
C47 C48 C49 131.1(5)
N39 C49 C48 115.1(4)
N39 C49 H49A 122.5
C48 C49 H49A 122.5
N40 C50 H50A 109.5
N40 C50 H50B 109.5
H50A C50 H50B 109.5
N40 C50 H50C 109.5
H50A C50 H50C 109.5
H50B C50 H50C 109.5
N41 C51 N42 110.6(5)
N41 C51 H51A 124.7
N42 C51 H51A 124.7
C53 C52 N42 105.0(4)
C53 C52 H52A 127.5
N42 C52 H52A 127.5
C52 C53 N41 110.6(4)
C52 C53 C54 131.4(5)
N41 C53 C54 117.8(4)
N43 C54 C53 116.1(4)
N43 C54 H54A 122.0
C53 C54 H54A 122.0
N44 C55 H55A 109.5
N44 C55 H55B 109.5
H55A C55 H55B 109.5
N44 C55 H55C 109.5
H55A C55 H55C 109.5
H55B C55 H55C 109.5
N45 C56 N46 111.6(5)
N45 C56 H56A 124.2
N46 C56 H56A 124.2
N46 C57 C58 105.5(5)
N46 C57 H57A 127.2
C58 C57 H57A 127.2
C57 C58 N45 109.6(4)
C57 C58 C59 130.9(5)
N45 C58 C59 119.5(4)
N47 C59 C58 115.9(4)
N47 C59 H59A 122.0
C58 C59 H59A 122.0
N48 C60 H60A 109.5
N48 C60 H60B 109.5
H60A C60 H60B 109.5
N48 C60 H60C 109.5
H60A C60 H60C 109.5
H60B C60 H60C 109.5
N49 Fe5 N57 91.76(19)
N49 Fe5 N53 92.41(16)
N57 Fe5 N53 92.39(16)
N49 Fe5 N55 136.91(19)
N57 Fe5 N55 129.16(16)
N53 Fe5 N55 75.24(15)
N49 Fe5 N59 125.40(16)
N57 Fe5 N59 74.20(15)
N53 Fe5 N59 139.42(14)
N55 Fe5 N59 84.00(14)
N49 Fe5 N51 74.74(15)
N57 Fe5 N51 134.70(15)
N53 Fe5 N51 130.41(15)
N55 Fe5 N51 82.43(14)
N59 Fe5 N51 79.17(13)
N60 P5 N56 106.6(2)
N60 P5 N52 107.2(2)
N56 P5 N52 105.6(2)
N60 P5 S5 112.62(14)
N56 P5 S5 111.95(15)
N52 P5 S5 112.33(14)
C61 N49 C63 105.7(4)
C61 N49 Fe5 138.5(4)
C63 N49 Fe5 115.6(3)
C61 N50 C62 109.0(4)
C61 N50 H50D 125.5
C62 N50 H50D 125.5
C64 N51 N52 119.5(4)
C64 N51 Fe5 115.4(3)
N52 N51 Fe5 124.9(3)
N51 N52 C65 117.9(4)
N51 N52 P5 117.4(3)
C65 N52 P5 121.6(3)
C66 N53 C68 105.7(4)
C66 N53 Fe5 139.9(4)
C68 N53 Fe5 113.7(3)
C67 N54 C66 108.4(4)
C67 N54 H54B 125.8
C66 N54 H54B 125.8
C69 N55 N56 119.9(4)
C69 N55 Fe5 115.8(3)
N56 N55 Fe5 124.1(3)
N55 N56 C70 117.5(4)
N55 N56 P5 119.5(3)
C70 N56 P5 123.0(3)
C71 N57 C73 105.0(5)
C71 N57 Fe5 139.9(4)
C73 N57 Fe5 115.1(3)
C71 N58 C72 107.3(5)
C71 N58 H58A 126.3
C72 N58 H58A 126.3
C74 N59 N60 119.4(4)
C74 N59 Fe5 115.9(3)
N60 N59 Fe5 124.7(3)
N59 N60 C75 118.1(4)
N59 N60 P5 118.2(3)
C75 N60 P5 123.4(3)
N49 C61 N50 110.3(5)
N49 C61 H61A 124.9
N50 C61 H61A 124.9
N50 C62 C63 105.5(5)
N50 C62 H62A 127.3
C63 C62 H62A 127.3
C62 C63 N49 109.5(5)
C62 C63 C64 132.3(5)
N49 C63 C64 118.2(4)
N51 C64 C63 115.9(4)
N51 C64 H64A 122.0
C63 C64 H64A 122.0
N52 C65 H65A 109.5
N52 C65 H65B 109.5
H65A C65 H65B 109.5
N52 C65 H65C 109.5
H65A C65 H65C 109.5
H65B C65 H65C 109.5
N53 C66 N54 110.2(4)
N53 C66 H66A 124.9
N54 C66 H66A 124.9
N54 C67 C68 105.5(5)
N54 C67 H67A 127.3
C68 C67 H67A 127.3
C67 C68 N53 110.2(4)
C67 C68 C69 131.4(5)
N53 C68 C69 118.4(4)
N55 C69 C68 116.3(4)
N55 C69 H69A 121.9
C68 C69 H69A 121.9
N56 C70 H70A 109.5
N56 C70 H70B 109.5
H70A C70 H70B 109.5
N56 C70 H70C 109.5
H70A C70 H70C 109.5
H70B C70 H70C 109.5
N57 C71 N58 111.9(5)
N57 C71 H71A 124.1
N58 C71 H71A 124.1
N58 C72 C73 106.5(5)
N58 C72 H72A 126.8
C73 C72 H72A 126.8
C72 C73 N57 109.4(4)
C72 C73 C74 132.3(5)
N57 C73 C74 117.7(5)
N59 C74 C73 116.3(4)
N59 C74 H74A 121.8
C73 C74 H74A 121.8
N60 C75 H75A 109.5
N60 C75 H75B 109.5
H75A C75 H75B 109.5
N60 C75 H75C 109.5
H75A C75 H75C 109.5
H75B C75 H75C 109.5
F14 B1 F11 110.9(7)
F14 B1 F12 111.1(5)
F11 B1 F12 110.2(4)
F14 B1 F13 110.5(5)
F11 B1 F13 107.7(4)
F12 B1 F13 106.3(6)
F21 B2 F23 109.5(4)
F21 B2 F24 110.4(4)
F23 B2 F24 110.5(4)
F21 B2 F22 110.1(4)
F23 B2 F22 109.0(4)
F24 B2 F22 107.4(4)
F34 B3 F31 109.6(4)
F34 B3 F33 110.6(4)
F31 B3 F33 110.5(4)
F34 B3 F32 109.7(4)
F31 B3 F32 108.1(4)
F33 B3 F32 108.3(4)
F44 B4 F43 110.2(5)
F44 B4 F42 110.5(5)
F43 B4 F42 110.5(4)
F44 B4 F41 109.7(4)
F43 B4 F41 109.4(4)
F42 B4 F41 106.5(5)
F51 B5 F52 109.0(5)
F51 B5 F54 110.9(5)
F52 B5 F54 108.9(5)
F51 B5 F53 109.6(5)
F52 B5 F53 111.0(5)
F54 B5 F53 107.5(4)
F63 B6 F61 109.0(5)
F63 B6 F64 109.3(5)
F61 B6 F64 110.9(5)
F63 B6 F62 110.1(4)
F61 B6 F62 109.9(5)
F64 B6 F62 107.5(4)
F63 B6 F65 141.7(10)
F61 B6 F65 82.4(8)
F64 B6 F65 35.7(7)
F62 B6 F65 99.1(10)
F72 B7 F71 110.7(5)
F72 B7 F73 107.5(5)
F71 B7 F73 111.6(5)
F72 B7 F74 109.8(5)
F71 B7 F74 108.6(4)
F73 B7 F74 108.6(5)
F88 B8 F87 118.2(16)
F88 B8 F81 151.7(11)
F87 B8 F81 66.5(10)
F88 B8 F84 52.8(12)
F87 B8 F84 72.8(10)
F81 B8 F84 109.7(4)
F88 B8 F83 97.4(11)
F87 B8 F83 72.7(10)
F81 B8 F83 110.1(4)
F84 B8 F83 108.9(4)
F88 B8 F82 64.5(13)
F87 B8 F82 176.7(11)
F81 B8 F82 110.2(4)
F84 B8 F82 108.7(4)
F83 B8 F82 109.2(4)
F88 B8 F86 108.5(17)
F87 B8 F86 112.5(16)
F81 B8 F86 50.4(12)
F84 B8 F86 105.4(13)
F83 B8 F86 145.0(13)
F82 B8 F86 64.3(12)
F88 B8 F85 108.8(16)
F87 B8 F85 108.4(15)
F81 B8 F85 94.3(10)
F84 B8 F85 153.4(10)
F83 B8 F85 49.7(10)
F82 B8 F85 71.7(11)
F86 B8 F85 98.6(16)
F94 B9 F93 110.6(5)
F94 B9 F91 111.2(5)
F93 B9 F91 109.4(5)
F94 B9 F92 109.0(5)
F93 B9 F92 108.3(4)
F91 B9 F92 108.3(4)
F104 B10 F103 110.8(4)
F104 B10 F102 110.3(4)
F103 B10 F102 110.0(4)
F104 B10 F101 109.3(4)
F103 B10 F101 109.1(4)
F102 B10 F101 107.2(4)

loop_
_geom_bond_atom_site_label_1
_geom_bond_atom_site_label_2
_geom_bond_distance
Fe1 N1 2.129(4)
Fe1 N9 2.139(4)
Fe1 N5 2.147(4)
Fe1 N3 2.235(4)
Fe1 N11 2.241(3)
Fe1 N7 2.242(4)
S1 P1 1.9104(15)
P1 N4 1.684(4)
P1 N12 1.684(4)
P1 N8 1.686(4)
N1 C1 1.315(6)
N1 C3 1.387(6)
N2 C1 1.340(6)
N2 C2 1.359(6)
N2 H2A 0.8800
N3 C4 1.281(6)
N3 N4 1.377(5)
N4 C5 1.478(6)
N5 C6 1.317(6)
N5 C8 1.378(6)
N6 C6 1.350(6)
N6 C7 1.369(7)
N6 H6A 0.8800
N7 C9 1.281(6)
N7 N8 1.375(5)
N8 C10 1.453(6)
N9 C11 1.315(6)
N9 C13 1.376(5)
N10 C11 1.339(6)
N10 C12 1.360(6)
N10 H10A 0.8800
N11 C14 1.279(6)
N11 N12 1.378(5)
N12 C15 1.458(5)
C1 H1A 0.9500
C2 C3 1.353(6)
C2 H2B 0.9500
C3 C4 1.445(6)
C4 H4A 0.9500
C5 H5A 0.9800
C5 H5B 0.9800
C5 H5C 0.9800
C6 H6B 0.9500
C7 C8 1.365(6)
C7 H7A 0.9500
C8 C9 1.443(6)
C9 H9A 0.9500
C10 H10B 0.9800
C10 H10C 0.9800
C10 H10D 0.9800
C11 H11A 0.9500
C12 C13 1.361(6)
C12 H12A 0.9500
C13 C14 1.458(6)
C14 H14A 0.9500
C15 H15A 0.9800
C15 H15B 0.9800
C15 H15C 0.9800
Fe2 N17 2.136(4)
Fe2 N21 2.142(4)
Fe2 N13 2.142(4)
Fe2 N19 2.218(3)
Fe2 N23 2.237(4)
Fe2 N15 2.264(4)
S2 P2 1.9113(15)
P2 N20 1.679(4)
P2 N16 1.683(4)
P2 N24 1.694(4)
N13 C16 1.315(6)
N13 C18 1.374(6)
N14 C16 1.320(6)
N14 C17 1.365(6)
N14 H14B 0.8800
N15 C19 1.275(6)
N15 N16 1.383(5)
N16 C20 1.464(6)
N17 C21 1.326(6)
N17 C23 1.388(6)
N18 C21 1.345(7)
N18 C22 1.373(7)
N18 H18A 0.8800
N19 C24 1.287(6)
N19 N20 1.377(5)
N20 C25 1.449(5)
N21 C26 1.316(6)
N21 C28 1.362(6)
N22 C26 1.344(7)
N22 C27 1.360(7)
N22 H22A 0.8800
N23 C29 1.298(6)
N23 N24 1.386(5)
N24 C30 1.458(6)
C16 H16A 0.9500
C17 C18 1.374(7)
C17 H17A 0.9500
C18 C19 1.448(6)
C19 H19A 0.9500
C20 H20A 0.9800
C20 H20B 0.9800
C20 H20C 0.9800
C21 H21A 0.9500
C22 C23 1.360(7)
C22 H22B 0.9500
C23 C24 1.444(6)
C24 H24A 0.9500
C25 H25A 0.9800
C25 H25B 0.9800
C25 H25C 0.9800
C26 H26A 0.9500
C27 C28 1.371(6)
C27 H27A 0.9500
C28 C29 1.435(6)
C29 H29A 0.9500
C30 H30A 0.9800
C30 H30B 0.9800
C30 H30C 0.9800
Fe3 N25 2.118(4)
Fe3 N29 2.131(4)
Fe3 N33 2.159(4)
Fe3 N35 2.217(4)
Fe3 N31 2.239(4)
Fe3 N27 2.259(3)
S3 P3 1.9127(15)
P3 N32 1.671(4)
P3 N28 1.691(4)
P3 N36 1.695(4)
N25 C31 1.312(6)
N25 C33 1.386(6)
N26 C31 1.339(6)
N26 C32 1.355(6)
N26 H26B 0.8800
N27 C34 1.297(6)
N27 N28 1.376(5)
N28 C35 1.456(5)
N29 C36 1.315(6)
N29 C38 1.388(6)
N30 C36 1.338(6)
N30 C37 1.372(6)
N30 H30D 0.8800
N31 C39 1.290(6)
N31 N32 1.394(5)
N32 C40 1.476(6)
N33 C41 1.320(6)
N33 C43 1.365(6)
N34 C41 1.332(6)
N34 C42 1.366(7)
N34 H34A 0.8800
N35 C44 1.299(6)
N35 N36 1.368(5)
N36 C45 1.469(6)
C31 H31A 0.9500
C32 C33 1.373(6)
C32 H32A 0.9500
C33 C34 1.434(6)
C34 H34B 0.9500
C35 H35A 0.9800
C35 H35B 0.9800
C35 H35C 0.9800
C36 H36A 0.9500
C37 C38 1.355(6)
C37 H37A 0.9500
C38 C39 1.454(6)
C39 H39A 0.9500
C40 H40A 0.9800
C40 H40B 0.9800
C40 H40C 0.9800
C41 H41A 0.9500
C42 C43 1.366(6)
C42 H42A 0.9500
C43 C44 1.445(6)
C44 H44A 0.9500
C45 H45A 0.9800
C45 H45B 0.9800
C45 H45C 0.9800
Fe4 N41 2.124(4)
Fe4 N37 2.128(4)
Fe4 N45 2.170(4)
Fe4 N47 2.218(3)
Fe4 N39 2.233(4)
Fe4 N43 2.298(4)
S4 P4 1.9167(15)
P4 N44 1.672(4)
P4 N40 1.678(4)
P4 N48 1.682(4)
N37 C46 1.335(6)
N37 C48 1.374(7)
N38 C46 1.336(7)
N38 C47 1.362(8)
N38 H38A 0.8800
N39 C49 1.291(6)
N39 N40 1.390(5)
N40 C50 1.470(6)
N41 C51 1.333(6)
N41 C53 1.390(6)
N42 C51 1.355(7)
N42 C52 1.380(7)
N42 H42B 0.8800
N43 C54 1.264(6)
N43 N44 1.380(5)
N44 C55 1.474(6)
N45 C56 1.320(6)
N45 C58 1.381(6)
N46 C56 1.337(7)
N46 C57 1.356(7)
N46 H46A 0.8800
N47 C59 1.288(6)
N47 N48 1.379(5)
N48 C60 1.465(6)
C46 H46B 0.9500
C47 C48 1.377(6)
C47 H47A 0.9500
C48 C49 1.441(7)
C49 H49A 0.9500
C50 H50A 0.9800
C50 H50B 0.9800
C50 H50C 0.9800
C51 H51A 0.9500
C52 C53 1.364(6)
C52 H52A 0.9500
C53 C54 1.449(6)
C54 H54A 0.9500
C55 H55A 0.9800
C55 H55B 0.9800
C55 H55C 0.9800
C56 H56A 0.9500
C57 C58 1.370(7)
C57 H57A 0.9500
C58 C59 1.441(6)
C59 H59A 0.9500
C60 H60A 0.9800
C60 H60B 0.9800
C60 H60C 0.9800
Fe5 N49 2.125(4)
Fe5 N57 2.144(4)
Fe5 N53 2.157(4)
Fe5 N55 2.225(4)
Fe5 N59 2.250(4)
Fe5 N51 2.260(4)
S5 P5 1.9149(16)
P5 N60 1.666(4)
P5 N56 1.677(4)
P5 N52 1.686(4)
N49 C61 1.330(7)
N49 C63 1.384(7)
N50 C61 1.339(7)
N50 C62 1.362(7)
N50 H50D 0.8800
N51 C64 1.298(6)
N51 N52 1.382(5)
N52 C65 1.464(6)
N53 C66 1.320(6)
N53 C68 1.367(6)
N54 C67 1.352(7)
N54 C66 1.353(6)
N54 H54B 0.8800
N55 C69 1.283(6)
N55 N56 1.380(5)
N56 C70 1.474(6)
N57 C71 1.321(7)
N57 C73 1.382(7)
N58 C71 1.342(8)
N58 C72 1.357(7)
N58 H58A 0.8800
N59 C74 1.290(6)
N59 N60 1.386(5)
N60 C75 1.464(6)
C61 H61A 0.9500
C62 C63 1.365(7)
C62 H62A 0.9500
C63 C64 1.442(7)
C64 H64A 0.9500
C65 H65A 0.9800
C65 H65B 0.9800
C65 H65C 0.9800
C66 H66A 0.9500
C67 C68 1.359(6)
C67 H67A 0.9500
C68 C69 1.457(6)
C69 H69A 0.9500
C70 H70A 0.9800
C70 H70B 0.9800
C70 H70C 0.9800
C71 H71A 0.9500
C72 C73 1.363(7)
C72 H72A 0.9500
C73 C74 1.436(6)
C74 H74A 0.9500
C75 H75A 0.9800
C75 H75B 0.9800
C75 H75C 0.9800
B1 F14 1.332(8)
B1 F11 1.372(8)
B1 F12 1.415(7)
B1 F13 1.420(7)
B2 F21 1.382(6)
B2 F23 1.387(6)
B2 F24 1.393(6)
B2 F22 1.414(6)
B3 F34 1.371(6)
B3 F31 1.388(6)
B3 F33 1.391(6)
B3 F32 1.411(5)
B4 F44 1.381(6)
B4 F43 1.384(7)
B4 F42 1.396(7)
B4 F41 1.415(7)
B5 F51 1.365(7)
B5 F52 1.380(7)
B5 F54 1.401(6)
B5 F53 1.405(8)
B6 F63 1.358(7)
B6 F61 1.374(6)
B6 F64 1.388(7)
B6 F62 1.417(7)
B6 F65 1.56(2)
B7 F72 1.368(6)
B7 F71 1.376(7)
B7 F73 1.391(6)
B7 F74 1.408(8)
B8 F88 1.34(2)
B8 F87 1.35(2)
B8 F81 1.382(6)
B8 F84 1.387(6)
B8 F83 1.388(6)
B8 F82 1.390(6)
B8 F86 1.46(3)
B8 F85 1.50(3)
B9 F94 1.364(7)
B9 F93 1.377(6)
B9 F91 1.392(7)
B9 F92 1.405(6)
B10 F104 1.362(6)
B10 F103 1.387(6)
B10 F102 1.407(6)
B10 F101 1.412(6)

loop_
_geom_hbond_atom_site_label_D
_geom_hbond_atom_site_label_H
_geom_hbond_atom_site_label_A
_geom_hbond_distance_DH
_geom_hbond_distance_HA
_geom_hbond_distance_DA
_geom_hbond_angle_DHA
_geom_hbond_site_symmetry_A
N2 H2A F62 0.88 2.12 2.885(5) 144.7 3_666
N2 H2A F11 0.88 2.36 2.866(5) 116.9 3_665
N6 H6A F43 0.88 2.04 2.823(5) 147.0 1_554
N10 H10A F32 0.88 1.99 2.812(5) 155.9 1_554
N10 H10A F33 0.88 2.64 3.162(5) 119.4 1_554
N14 H14B F91 0.88 2.03 2.853(5) 155.0 .
N18 H18A F13 0.88 2.01 2.773(5) 144.5 .
N22 H22A F53 0.88 2.03 2.825(5) 150.0 .
N22 H22A F53 0.88 2.59 3.042(6) 113.0 3_666
N26 H26B F101 0.88 2.01 2.851(5) 159.0 1_556
N26 H26B F103 0.88 2.48 3.055(5) 123.3 1_556
N26 H26B F24 0.88 2.58 3.025(5) 112.3 1_556
N30 H30D F22 0.88 2.27 2.961(5) 135.7 4_576
N30 H30D F31 0.88 2.30 2.861(5) 121.9 4_576
N34 H34A F74 0.88 2.07 2.898(5) 155.9 1_556
N34 H34A F102 0.88 2.60 3.157(5) 122.1 4_676
N38 H38A F11 0.88 2.14 2.822(5) 134.4 .
N38 H38A F62 0.88 2.27 2.921(6) 131.0 1_554
N42 H42B F87 0.88 2.07 2.80(2) 140.6 3_665
N42 H42B F81 0.88 2.12 2.924(5) 152.0 3_665
N46 H46A F92 0.88 2.12 2.943(5) 154.5 3_665
N46 H46A F51 0.88 2.49 2.977(6) 115.2 1_554
N50 H50D F82 0.88 2.04 2.881(6) 158.5 .
N50 H50D F85 0.88 2.10 2.89(3) 148.6 .
N50 H50D F88 0.88 2.24 2.83(3) 124.5 .
N50 H50D F83 0.88 2.39 2.997(5) 125.9 .
N50 H50D F64 0.88 2.59 3.020(6) 111.3 3_666
N54 H54B F22 0.88 2.12 2.901(5) 148.1 .
N54 H54B F31 0.88 2.43 2.998(5) 122.8 .
N58 H58A F102 0.88 2.24 2.879(6) 129.1 .

loop_
_geom_torsion_atom_site_label_1
_geom_torsion_atom_site_label_2
_geom_torsion_atom_site_label_3
_geom_torsion_atom_site_label_4
_geom_torsion
N9 Fe1 N1 C1 64.7(6)
N5 Fe1 N1 C1 -27.5(6)
N3 Fe1 N1 C1 -174.9(6)
N11 Fe1 N1 C1 134.7(5)
N7 Fe1 N1 C1 -102.2(6)
N9 Fe1 N1 C3 -112.4(3)
N5 Fe1 N1 C3 155.4(3)
N3 Fe1 N1 C3 8.1(3)
N11 Fe1 N1 C3 -42.4(4)
N7 Fe1 N1 C3 80.8(3)
N1 Fe1 N3 C4 -7.4(3)
N9 Fe1 N3 C4 77.7(3)
N5 Fe1 N3 C4 -81.1(4)
N11 Fe1 N3 C4 144.0(3)
N7 Fe1 N3 C4 -133.6(3)
N1 Fe1 N3 N4 172.2(4)
N9 Fe1 N3 N4 -102.6(3)
N5 Fe1 N3 N4 98.5(4)
N11 Fe1 N3 N4 -36.3(3)
N7 Fe1 N3 N4 46.0(3)
C4 N3 N4 C5 9.3(6)
Fe1 N3 N4 C5 -170.4(4)
C4 N3 N4 P1 167.0(3)
Fe1 N3 N4 P1 -12.6(5)
N12 P1 N4 N3 64.7(4)
N8 P1 N4 N3 -48.2(4)
S1 P1 N4 N3 -172.3(3)
N12 P1 N4 C5 -138.8(4)
N8 P1 N4 C5 108.3(4)
S1 P1 N4 C5 -15.8(4)
N1 Fe1 N5 C6 55.2(5)
N9 Fe1 N5 C6 -38.7(5)
N3 Fe1 N5 C6 123.1(5)
N11 Fe1 N5 C6 -112.1(5)
N7 Fe1 N5 C6 178.0(5)
N1 Fe1 N5 C8 -115.0(3)
N9 Fe1 N5 C8 151.1(3)
N3 Fe1 N5 C8 -47.0(4)
N11 Fe1 N5 C8 77.7(3)
N7 Fe1 N5 C8 7.9(3)
N1 Fe1 N7 C9 76.7(4)
N9 Fe1 N7 C9 -82.0(4)
N5 Fe1 N7 C9 -8.5(3)
N3 Fe1 N7 C9 144.1(3)
N11 Fe1 N7 C9 -134.5(3)
N1 Fe1 N7 N8 -95.8(3)
N9 Fe1 N7 N8 105.5(3)
N5 Fe1 N7 N8 179.0(3)
N3 Fe1 N7 N8 -28.4(3)
N11 Fe1 N7 N8 53.0(3)
C9 N7 N8 C10 -0.7(6)
Fe1 N7 N8 C10 171.4(3)
C9 N7 N8 P1 168.8(3)
Fe1 N7 N8 P1 -19.1(4)
N4 P1 N8 N7 66.5(4)
N12 P1 N8 N7 -45.7(4)
S1 P1 N8 N7 -169.8(3)
N4 P1 N8 C10 -124.4(4)
N12 P1 N8 C10 123.4(4)
S1 P1 N8 C10 -0.8(4)
N1 Fe1 N9 C11 -39.7(5)
N5 Fe1 N9 C11 54.6(5)
N3 Fe1 N9 C11 -113.8(5)
N11 Fe1 N9 C11 176.8(5)
N7 Fe1 N9 C11 122.5(5)
N1 Fe1 N9 C13 149.7(3)
N5 Fe1 N9 C13 -116.1(3)
N3 Fe1 N9 C13 75.6(3)
N11 Fe1 N9 C13 6.2(3)
N7 Fe1 N9 C13 -48.2(4)
N1 Fe1 N11 C14 -81.4(4)
N9 Fe1 N11 C14 -5.1(3)
N5 Fe1 N11 C14 77.6(4)
N3 Fe1 N11 C14 -130.2(4)
N7 Fe1 N11 C14 144.0(4)
N1 Fe1 N11 N12 101.9(4)
N9 Fe1 N11 N12 178.2(4)
N5 Fe1 N11 N12 -99.1(3)
N3 Fe1 N11 N12 53.1(3)
N7 Fe1 N11 N12 -32.7(3)
C14 N11 N12 C15 -2.2(6)
Fe1 N11 N12 C15 174.4(3)
C14 N11 N12 P1 166.6(4)
Fe1 N11 N12 P1 -16.8(5)
N4 P1 N12 N11 -47.5(4)
N8 P1 N12 N11 66.3(4)
S1 P1 N12 N11 -169.8(3)
N4 P1 N12 C15 120.8(4)
N8 P1 N12 C15 -125.4(4)
S1 P1 N12 C15 -1.4(4)
C3 N1 C1 N2 1.4(6)
Fe1 N1 C1 N2 -175.9(4)
C2 N2 C1 N1 -1.5(6)
C1 N2 C2 C3 0.9(6)
N2 C2 C3 N1 -0.1(6)
N2 C2 C3 C4 -173.1(5)
C1 N1 C3 C2 -0.8(5)
Fe1 N1 C3 C2 177.3(3)
C1 N1 C3 C4 173.6(4)
Fe1 N1 C3 C4 -8.4(5)
N4 N3 C4 C3 -174.3(4)
Fe1 N3 C4 C3 5.4(5)
C2 C3 C4 N3 174.5(5)
N1 C3 C4 N3 1.9(6)
C8 N5 C6 N6 0.0(5)
Fe1 N5 C6 N6 -170.6(4)
C7 N6 C6 N5 0.1(6)
C6 N6 C7 C8 -0.2(5)
N6 C7 C8 N5 0.2(5)
N6 C7 C8 C9 -179.3(5)
C6 N5 C8 C7 -0.2(5)
Fe1 N5 C8 C7 173.2(3)
C6 N5 C8 C9 179.4(4)
Fe1 N5 C8 C9 -7.2(5)
N8 N7 C9 C8 -179.9(4)
Fe1 N7 C9 C8 7.4(5)
C7 C8 C9 N7 179.2(5)
N5 C8 C9 N7 -0.3(6)
C13 N9 C11 N10 -0.6(5)
Fe1 N9 C11 N10 -171.7(3)
C12 N10 C11 N9 0.6(6)
C11 N10 C12 C13 -0.4(6)
N10 C12 C13 N9 0.1(5)
N10 C12 C13 C14 -178.7(5)
C11 N9 C13 C12 0.3(5)
Fe1 N9 C13 C12 173.9(3)
C11 N9 C13 C14 179.2(4)
Fe1 N9 C13 C14 -7.1(5)
N12 N11 C14 C13 179.9(4)
Fe1 N11 C14 C13 3.0(5)
C12 C13 C14 N11 -178.7(5)
N9 C13 C14 N11 2.7(6)
N17 Fe2 N13 C16 -39.7(5)
N21 Fe2 N13 C16 54.7(5)
N19 Fe2 N13 C16 -113.2(5)
N23 Fe2 N13 C16 125.1(5)
N15 Fe2 N13 C16 178.6(5)
N17 Fe2 N13 C18 147.5(3)
N21 Fe2 N13 C18 -118.1(3)
N19 Fe2 N13 C18 74.0(3)
N23 Fe2 N13 C18 -47.7(4)
N15 Fe2 N13 C18 5.8(3)
N17 Fe2 N15 C19 -79.3(4)
N21 Fe2 N15 C19 78.4(3)
N13 Fe2 N15 C19 -7.1(3)
N19 Fe2 N15 C19 -132.5(3)
N23 Fe2 N15 C19 143.9(3)
N17 Fe2 N15 N16 110.3(3)
N21 Fe2 N15 N16 -92.0(3)
N13 Fe2 N15 N16 -177.5(3)
N19 Fe2 N15 N16 57.1(3)
N23 Fe2 N15 N16 -26.5(3)
C19 N15 N16 C20 -1.0(6)
Fe2 N15 N16 C20 168.9(3)
C19 N15 N16 P2 165.8(3)
Fe2 N15 N16 P2 -24.2(4)
N20 P2 N16 N15 -41.3(3)
N24 P2 N16 N15 70.9(3)
S2 P2 N16 N15 -166.2(3)
N20 P2 N16 C20 124.8(4)
N24 P2 N16 C20 -123.1(4)
S2 P2 N16 C20 -0.1(4)
N21 Fe2 N17 C21 -40.3(6)
N13 Fe2 N17 C21 54.8(6)
N19 Fe2 N17 C21 175.9(6)
N23 Fe2 N17 C21 -114.2(6)
N15 Fe2 N17 C21 121.3(6)
N21 Fe2 N17 C23 155.5(3)
N13 Fe2 N17 C23 -109.4(3)
N19 Fe2 N17 C23 11.7(3)
N23 Fe2 N17 C23 81.6(4)
N15 Fe2 N17 C23 -42.9(4)
N17 Fe2 N19 C24 -11.0(3)
N21 Fe2 N19 C24 -88.7(4)
N13 Fe2 N19 C24 71.1(4)
N23 Fe2 N19 C24 -139.7(4)
N15 Fe2 N19 C24 136.4(4)
N17 Fe2 N19 N20 176.8(4)
N21 Fe2 N19 N20 99.2(4)
N13 Fe2 N19 N20 -101.0(3)
N23 Fe2 N19 N20 48.2(3)
N15 Fe2 N19 N20 -35.7(3)
C24 N19 N20 C25 -11.2(6)
Fe2 N19 N20 C25 160.6(3)
C24 N19 N20 P2 175.0(4)
Fe2 N19 N20 P2 -13.2(5)
N16 P2 N20 N19 63.3(4)
N24 P2 N20 N19 -49.6(4)
S2 P2 N20 N19 -171.8(3)
N16 P2 N20 C25 -110.2(4)
N24 P2 N20 C25 136.9(4)
S2 P2 N20 C25 14.7(4)
N17 Fe2 N21 C26 59.1(6)
N13 Fe2 N21 C26 -32.0(6)
N19 Fe2 N21 C26 130.5(5)
N23 Fe2 N21 C26 -176.3(6)
N15 Fe2 N21 C26 -106.6(6)
N17 Fe2 N21 C28 -123.4(3)
N13 Fe2 N21 C28 145.5(3)
N19 Fe2 N21 C28 -52.0(5)
N23 Fe2 N21 C28 1.2(3)
N15 Fe2 N21 C28 70.9(4)
N17 Fe2 N23 C29 82.8(3)
N21 Fe2 N23 C29 -1.6(3)
N13 Fe2 N23 C29 -78.6(4)
N19 Fe2 N23 C29 149.3(3)
N15 Fe2 N23 C29 -129.9(3)
N17 Fe2 N23 N24 -96.9(3)
N21 Fe2 N23 N24 178.7(4)
N13 Fe2 N23 N24 101.6(4)
N19 Fe2 N23 N24 -30.5(3)
N15 Fe2 N23 N24 50.3(3)
C29 N23 N24 C30 8.5(6)
Fe2 N23 N24 C30 -171.8(3)
C29 N23 N24 P2 162.0(3)
Fe2 N23 N24 P2 -18.2(5)
N20 P2 N24 N23 66.9(3)
N16 P2 N24 N23 -46.6(4)
S2 P2 N24 N23 -170.2(3)
N20 P2 N24 C30 -140.3(4)
N16 P2 N24 C30 106.2(4)
S2 P2 N24 C30 -17.4(4)
C18 N13 C16 N14 -0.2(6)
Fe2 N13 C16 N14 -173.3(4)
C17 N14 C16 N13 0.4(6)
C16 N14 C17 C18 -0.5(6)
C16 N13 C18 C17 -0.1(5)
Fe2 N13 C18 C17 174.9(3)
C16 N13 C18 C19 -179.6(4)
Fe2 N13 C18 C19 -4.6(5)
N14 C17 C18 N13 0.4(5)
N14 C17 C18 C19 179.8(5)
N16 N15 C19 C18 177.7(4)
Fe2 N15 C19 C18 7.0(5)
N13 C18 C19 N15 -1.8(6)
C17 C18 C19 N15 178.8(5)
C23 N17 C21 N18 -1.0(6)
Fe2 N17 C21 N18 -165.9(4)
C22 N18 C21 N17 0.7(7)
C21 N18 C22 C23 -0.1(7)
N18 C22 C23 N17 -0.5(7)
N18 C22 C23 C24 -177.6(6)
C21 N17 C23 C22 0.9(6)
Fe2 N17 C23 C22 170.4(4)
C21 N17 C23 C24 178.5(5)
Fe2 N17 C23 C24 -12.0(6)
N20 N19 C24 C23 -179.3(4)
Fe2 N19 C24 C23 8.2(6)
C22 C23 C24 N19 179.4(6)
N17 C23 C24 N19 2.5(7)
C28 N21 C26 N22 -0.4(6)
Fe2 N21 C26 N22 177.3(4)
C27 N22 C26 N21 0.4(7)
C26 N22 C27 C28 -0.3(6)
C26 N21 C28 C27 0.2(6)
Fe2 N21 C28 C27 -178.1(3)
C26 N21 C28 C29 177.4(4)
Fe2 N21 C28 C29 -0.9(5)
N22 C27 C28 N21 0.1(6)
N22 C27 C28 C29 -176.7(5)
N24 N23 C29 C28 -178.6(4)
Fe2 N23 C29 C28 1.6(5)
N21 C28 C29 N23 -0.5(6)
C27 C28 C29 N23 176.0(5)
N29 Fe3 N25 C31 -39.8(5)
N33 Fe3 N25 C31 53.0(5)
N35 Fe3 N25 C31 122.9(5)
N31 Fe3 N25 C31 -112.9(5)
N27 Fe3 N25 C31 179.2(5)
N29 Fe3 N25 C33 145.8(3)
N33 Fe3 N25 C33 -121.3(3)
N35 Fe3 N25 C33 -51.4(4)
N31 Fe3 N25 C33 72.8(3)
N27 Fe3 N25 C33 4.9(3)
N25 Fe3 N27 C34 -2.5(3)
N29 Fe3 N27 C34 -78.3(4)
N33 Fe3 N27 C34 79.1(4)
N35 Fe3 N27 C34 144.6(3)
N31 Fe3 N27 C34 -128.7(3)
N25 Fe3 N27 N28 176.7(4)
N29 Fe3 N27 N28 100.9(4)
N33 Fe3 N27 N28 -101.7(4)
N35 Fe3 N27 N28 -36.2(3)
N31 Fe3 N27 N28 50.5(3)
C34 N27 N28 C35 4.7(7)
Fe3 N27 N28 C35 -174.5(4)
C34 N27 N28 P3 168.5(4)
Fe3 N27 N28 P3 -10.6(5)
N32 P3 N28 N27 -51.2(4)
N36 P3 N28 N27 62.7(4)
S3 P3 N28 N27 -174.0(3)
N32 P3 N28 C35 112.4(4)
N36 P3 N28 C35 -133.7(4)
S3 P3 N28 C35 -10.4(5)
N25 Fe3 N29 C36 64.5(5)
N33 Fe3 N29 C36 -27.7(5)
N35 Fe3 N29 C36 -101.8(5)
N31 Fe3 N29 C36 -174.0(6)
N27 Fe3 N29 C36 134.0(5)
N25 Fe3 N29 C38 -110.5(3)
N33 Fe3 N29 C38 157.2(3)
N35 Fe3 N29 C38 83.1(3)
N31 Fe3 N29 C38 11.0(3)
N27 Fe3 N29 C38 -41.1(4)
N25 Fe3 N31 C39 72.8(4)
N29 Fe3 N31 C39 -10.6(3)
N33 Fe3 N31 C39 -82.5(4)
N35 Fe3 N31 C39 -139.6(3)
N27 Fe3 N31 C39 138.1(3)
N25 Fe3 N31 N32 -109.1(3)
N29 Fe3 N31 N32 167.5(3)
N33 Fe3 N31 N32 95.6(4)
N35 Fe3 N31 N32 38.5(3)
N27 Fe3 N31 N32 -43.8(3)
C39 N31 N32 C40 10.1(6)
Fe3 N31 N32 C40 -167.9(3)
C39 N31 N32 P3 177.5(3)
Fe3 N31 N32 P3 -0.5(5)
N28 P3 N32 N31 57.9(4)
N36 P3 N32 N31 -54.9(4)
S3 P3 N32 N31 -178.5(3)
N28 P3 N32 C40 -135.6(4)
N36 P3 N32 C40 111.7(4)
S3 P3 N32 C40 -12.0(4)
N25 Fe3 N33 C41 -42.8(5)
N29 Fe3 N33 C41 49.9(5)
N35 Fe3 N33 C41 176.0(5)
N31 Fe3 N33 C41 116.2(5)
N27 Fe3 N33 C41 -115.6(5)
N25 Fe3 N33 C43 149.6(3)
N29 Fe3 N33 C43 -117.7(3)
N35 Fe3 N33 C43 8.4(3)
N31 Fe3 N33 C43 -51.4(4)
N27 Fe3 N33 C43 76.8(3)
N25 Fe3 N35 C44 -83.6(4)
N29 Fe3 N35 C44 75.0(4)
N33 Fe3 N35 C44 -7.9(3)
N31 Fe3 N35 C44 141.7(3)
N27 Fe3 N35 C44 -137.9(3)
N25 Fe3 N35 N36 102.7(4)
N29 Fe3 N35 N36 -98.7(3)
N33 Fe3 N35 N36 178.5(4)
N31 Fe3 N35 N36 -31.9(3)
N27 Fe3 N35 N36 48.5(3)
C44 N35 N36 C45 -0.3(6)
Fe3 N35 N36 C45 173.0(3)
C44 N35 N36 P3 175.4(3)
Fe3 N35 N36 P3 -11.2(5)
N32 P3 N36 N35 62.2(4)
N28 P3 N36 N35 -51.1(4)
S3 P3 N36 N35 -174.7(3)
N32 P3 N36 C45 -122.2(4)
N28 P3 N36 C45 124.5(4)
S3 P3 N36 C45 0.9(4)
C33 N25 C31 N26 0.0(5)
Fe3 N25 C31 N26 -174.7(3)
C32 N26 C31 N25 -0.5(6)
C31 N26 C32 C33 0.7(5)
N26 C32 C33 N25 -0.7(5)
N26 C32 C33 C34 -176.3(5)
C31 N25 C33 C32 0.5(5)
Fe3 N25 C33 C32 176.6(3)
C31 N25 C33 C34 176.7(4)
Fe3 N25 C33 C34 -7.1(5)
N28 N27 C34 C33 -179.6(4)
Fe3 N27 C34 C33 -0.4(5)
C32 C33 C34 N27 -179.9(5)
N25 C33 C34 N27 4.9(6)
C38 N29 C36 N30 0.6(6)
Fe3 N29 C36 N30 -174.7(4)
C37 N30 C36 N29 -0.4(6)
C36 N30 C37 C38 0.0(6)
N30 C37 C38 N29 0.3(5)
N30 C37 C38 C39 -170.9(5)
C36 N29 C38 C37 -0.6(5)
Fe3 N29 C38 C37 176.1(3)
C36 N29 C38 C39 172.0(4)
Fe3 N29 C38 C39 -11.3(5)
N32 N31 C39 C38 -170.3(4)
Fe3 N31 C39 C38 7.9(5)
C37 C38 C39 N31 172.8(5)
N29 C38 C39 N31 2.1(6)
C43 N33 C41 N34 -0.3(5)
Fe3 N33 C41 N34 -168.5(4)
C42 N34 C41 N33 0.6(6)
C41 N34 C42 C43 -0.6(5)
C41 N33 C43 C42 -0.1(5)
Fe3 N33 C43 C42 171.9(3)
C41 N33 C43 C44 179.5(4)
Fe3 N33 C43 C44 -8.6(5)
N34 C42 C43 N33 0.4(5)
N34 C42 C43 C44 -179.1(5)
N36 N35 C44 C43 180.0(4)
Fe3 N35 C44 C43 6.0(5)
N33 C43 C44 N35 1.7(6)
C42 C43 C44 N35 -178.9(5)
N41 Fe4 N37 C46 -41.3(6)
N45 Fe4 N37 C46 49.9(6)
N47 Fe4 N37 C46 121.0(5)
N39 Fe4 N37 C46 -178.6(6)
N43 Fe4 N37 C46 -112.2(6)
N41 Fe4 N37 C48 134.4(3)
N45 Fe4 N37 C48 -134.4(3)
N47 Fe4 N37 C48 -63.3(4)
N39 Fe4 N37 C48 -3.0(3)
N43 Fe4 N37 C48 63.5(4)
N41 Fe4 N39 C49 -74.9(4)
N37 Fe4 N39 C49 3.1(3)
N45 Fe4 N39 C49 84.3(4)
N47 Fe4 N39 C49 148.5(3)
N43 Fe4 N39 C49 -131.2(3)
N41 Fe4 N39 N40 103.9(4)
N37 Fe4 N39 N40 -178.2(4)
N45 Fe4 N39 N40 -97.0(4)
N47 Fe4 N39 N40 -32.8(3)
N43 Fe4 N39 N40 47.5(3)
C49 N39 N40 C50 2.7(6)
Fe4 N39 N40 C50 -176.0(3)
C49 N39 N40 P4 166.1(3)
Fe4 N39 N40 P4 -12.6(5)
N44 P4 N40 N39 -49.7(4)
N48 P4 N40 N39 63.3(4)
S4 P4 N40 N39 -174.2(3)
N44 P4 N40 C50 112.8(4)
N48 P4 N40 C50 -134.2(4)
S4 P4 N40 C50 -11.7(5)
N37 Fe4 N41 C51 43.9(5)
N45 Fe4 N41 C51 -49.3(5)
N47 Fe4 N41 C51 -122.0(5)
N39 Fe4 N41 C51 115.0(5)
N43 Fe4 N41 C51 174.3(6)
N37 Fe4 N41 C53 -129.2(3)
N45 Fe4 N41 C53 137.6(3)
N47 Fe4 N41 C53 64.9(4)
N39 Fe4 N41 C53 -58.0(4)
N43 Fe4 N41 C53 1.3(3)
N41 Fe4 N43 C54 -1.8(3)
N37 Fe4 N43 C54 77.9(4)
N45 Fe4 N43 C54 -76.6(4)
N47 Fe4 N43 C54 -134.0(3)
N39 Fe4 N43 C54 141.4(3)
N41 Fe4 N43 N44 -176.4(3)
N37 Fe4 N43 N44 -96.8(3)
N45 Fe4 N43 N44 108.7(3)
N47 Fe4 N43 N44 51.3(3)
N39 Fe4 N43 N44 -33.3(3)
C54 N43 N44 C55 -6.0(6)
Fe4 N43 N44 C55 168.4(3)
C54 N43 N44 P4 172.0(3)
Fe4 N43 N44 P4 -13.5(4)
N40 P4 N44 N43 63.9(4)
N48 P4 N44 N43 -48.2(4)
S4 P4 N44 N43 -172.7(3)
N40 P4 N44 C55 -118.1(4)
N48 P4 N44 C55 129.8(4)
S4 P4 N44 C55 5.3(4)
N41 Fe4 N45 C56 45.8(7)
N37 Fe4 N45 C56 -46.8(7)
N47 Fe4 N45 C56 172.6(8)
N39 Fe4 N45 C56 -119.9(7)
N43 Fe4 N45 C56 113.7(7)
N41 Fe4 N45 C58 -112.9(4)
N37 Fe4 N45 C58 154.5(4)
N47 Fe4 N45 C58 13.9(4)
N39 Fe4 N45 C58 81.4(4)
N43 Fe4 N45 C58 -45.0(5)
N41 Fe4 N47 C59 66.9(4)
N37 Fe4 N47 C59 -91.1(4)
N45 Fe4 N47 C59 -13.7(4)
N39 Fe4 N47 C59 -148.9(4)
N43 Fe4 N47 C59 127.9(4)
N41 Fe4 N47 N48 -102.2(4)
N37 Fe4 N47 N48 99.8(4)
N45 Fe4 N47 N48 177.2(4)
N39 Fe4 N47 N48 42.0(3)
N43 Fe4 N47 N48 -41.2(3)
C59 N47 N48 C60 -7.1(6)
Fe4 N47 N48 C60 161.7(3)
C59 N47 N48 P4 -172.7(4)
Fe4 N47 N48 P4 -3.9(5)
N44 P4 N48 N47 59.4(4)
N40 P4 N48 N47 -54.1(4)
S4 P4 N48 N47 -175.8(3)
N44 P4 N48 C60 -105.7(4)
N40 P4 N48 C60 140.8(4)
S4 P4 N48 C60 19.1(4)
C48 N37 C46 N38 -0.3(6)
Fe4 N37 C46 N38 175.6(4)
C47 N38 C46 N37 -0.7(7)
C46 N38 C47 C48 1.3(6)
C46 N37 C48 C47 1.1(6)
Fe4 N37 C48 C47 -176.0(3)
C46 N37 C48 C49 179.9(4)
Fe4 N37 C48 C49 2.8(5)
N38 C47 C48 N37 -1.5(6)
N38 C47 C48 C49 179.9(5)
N40 N39 C49 C48 178.6(4)
Fe4 N39 C49 C48 -2.6(5)
N37 C48 C49 N39 -0.1(6)
C47 C48 C49 N39 178.4(5)
C53 N41 C51 N42 0.9(6)
Fe4 N41 C51 N42 -172.6(4)
C52 N42 C51 N41 -0.9(6)
C51 N42 C52 C53 0.5(6)
N42 C52 C53 N41 0.0(5)
N42 C52 C53 C54 174.7(5)
C51 N41 C53 C52 -0.6(5)
Fe4 N41 C53 C52 174.6(3)
C51 N41 C53 C54 -176.1(4)
Fe4 N41 C53 C54 -0.9(5)
N44 N43 C54 C53 176.7(4)
Fe4 N43 C54 C53 1.8(5)
C52 C53 C54 N43 -175.1(5)
N41 C53 C54 N43 -0.7(6)
C58 N45 C56 N46 1.4(7)
Fe4 N45 C56 N46 -158.1(5)
C57 N46 C56 N45 -1.7(8)
C56 N46 C57 C58 1.2(7)
N46 C57 C58 N45 -0.4(7)
N46 C57 C58 C59 179.6(6)
C56 N45 C58 C57 -0.6(7)
Fe4 N45 C58 C57 165.9(4)
C56 N45 C58 C59 179.4(5)
Fe4 N45 C58 C59 -14.1(6)
N48 N47 C59 C58 -179.6(4)
Fe4 N47 C59 C58 10.5(6)
C57 C58 C59 N47 -177.4(6)
N45 C58 C59 N47 2.6(7)
N57 Fe5 N49 C61 40.6(7)
N53 Fe5 N49 C61 -51.8(7)
N55 Fe5 N49 C61 -122.7(7)
N59 Fe5 N49 C61 112.4(7)
N51 Fe5 N49 C61 176.8(7)
N57 Fe5 N49 C63 -133.0(4)
N53 Fe5 N49 C63 134.6(4)
N55 Fe5 N49 C63 63.7(5)
N59 Fe5 N49 C63 -61.2(5)
N51 Fe5 N49 C63 3.2(4)
N49 Fe5 N51 C64 -4.3(3)
N57 Fe5 N51 C64 72.7(4)
N53 Fe5 N51 C64 -84.2(4)
N55 Fe5 N51 C64 -147.4(3)
N59 Fe5 N51 C64 127.3(4)
N49 Fe5 N51 N52 -179.8(4)
N57 Fe5 N51 N52 -102.8(4)
N53 Fe5 N51 N52 100.3(4)
N55 Fe5 N51 N52 37.1(3)
N59 Fe5 N51 N52 -48.2(3)
C64 N51 N52 C65 -7.5(7)
Fe5 N51 N52 C65 167.8(4)
C64 N51 N52 P5 -168.0(4)
Fe5 N51 N52 P5 7.3(5)
N60 P5 N52 N51 52.8(4)
N56 P5 N52 N51 -60.7(4)
S5 P5 N52 N51 177.0(3)
N60 P5 N52 C65 -106.9(4)
N56 P5 N52 C65 139.6(4)
S5 P5 N52 C65 17.3(5)
N49 Fe5 N53 C66 46.7(5)
N57 Fe5 N53 C66 -45.1(5)
N55 Fe5 N53 C66 -175.1(6)
N59 Fe5 N53 C66 -113.4(5)
N51 Fe5 N53 C66 118.7(5)
N49 Fe5 N53 C68 -144.9(3)
N57 Fe5 N53 C68 123.2(3)
N55 Fe5 N53 C68 -6.8(3)
N59 Fe5 N53 C68 55.0(4)
N51 Fe5 N53 C68 -73.0(4)
N49 Fe5 N55 C69 83.4(4)
N57 Fe5 N55 C69 -74.8(4)
N53 Fe5 N55 C69 6.0(3)
N59 Fe5 N55 C69 -138.8(4)
N51 Fe5 N55 C69 141.4(4)
N49 Fe5 N55 N56 -100.7(4)
N57 Fe5 N55 N56 101.0(4)
N53 Fe5 N55 N56 -178.1(4)
N59 Fe5 N55 N56 37.1(4)
N51 Fe5 N55 N56 -42.8(4)
C69 N55 N56 C70 0.9(7)
Fe5 N55 N56 C70 -174.8(4)
C69 N55 N56 P5 179.1(4)
Fe5 N55 N56 P5 3.4(5)
N60 P5 N56 N55 -58.3(4)
N52 P5 N56 N55 55.5(4)
S5 P5 N56 N55 178.1(3)
N60 P5 N56 C70 119.8(5)
N52 P5 N56 C70 -126.4(5)
S5 P5 N56 C70 -3.8(5)
N49 Fe5 N57 C71 -59.6(7)
N53 Fe5 N57 C71 32.9(7)
N55 Fe5 N57 C71 105.8(6)
N59 Fe5 N57 C71 174.0(7)
N51 Fe5 N57 C71 -129.7(6)
N49 Fe5 N57 C73 118.7(4)
N53 Fe5 N57 C73 -148.9(3)
N55 Fe5 N57 C73 -76.0(4)
N59 Fe5 N57 C73 -7.8(3)
N51 Fe5 N57 C73 48.5(4)
N49 Fe5 N59 C74 -74.1(4)
N57 Fe5 N59 C74 6.6(3)
N53 Fe5 N59 C74 81.3(4)
N55 Fe5 N59 C74 140.2(3)
N51 Fe5 N59 C74 -136.4(3)
N49 Fe5 N59 N60 109.3(4)
N57 Fe5 N59 N60 -170.0(4)
N53 Fe5 N59 N60 -95.3(4)
N55 Fe5 N59 N60 -36.4(3)
N51 Fe5 N59 N60 47.0(3)
C74 N59 N60 C75 -7.4(6)
Fe5 N59 N60 C75 169.1(3)
C74 N59 N60 P5 178.4(3)
Fe5 N59 N60 P5 -5.1(5)
N56 P5 N60 N59 58.6(4)
N52 P5 N60 N59 -54.2(4)
S5 P5 N60 N59 -178.3(3)
N56 P5 N60 C75 -115.3(4)
N52 P5 N60 C75 131.9(4)
S5 P5 N60 C75 7.9(4)
C63 N49 C61 N50 -1.4(7)
Fe5 N49 C61 N50 -175.4(5)
C62 N50 C61 N49 1.4(8)
C61 N50 C62 C63 -0.8(7)
N50 C62 C63 N49 -0.1(6)
N50 C62 C63 C64 178.2(5)
C61 N49 C63 C62 0.9(7)
Fe5 N49 C63 C62 176.5(4)
C61 N49 C63 C64 -177.7(5)
Fe5 N49 C63 C64 -2.1(6)
N52 N51 C64 C63 -179.7(4)
Fe5 N51 C64 C63 4.6(5)
C62 C63 C64 N51 180.0(5)
N49 C63 C64 N51 -1.8(7)
C68 N53 C66 N54 0.7(5)
Fe5 N53 C66 N54 169.7(4)
C67 N54 C66 N53 -1.2(6)
C66 N54 C67 C68 1.1(5)
N54 C67 C68 N53 -0.6(5)
N54 C67 C68 C69 179.9(5)
C66 N53 C68 C67 -0.1(5)
Fe5 N53 C68 C67 -172.3(3)
C66 N53 C68 C69 179.5(4)
Fe5 N53 C68 C69 7.3(5)
N56 N55 C69 C68 179.8(4)
Fe5 N55 C69 C68 -4.1(5)
C67 C68 C69 N55 177.4(5)
N53 C68 C69 N55 -2.1(6)
C73 N57 C71 N58 0.5(7)
Fe5 N57 C71 N58 178.8(4)
C72 N58 C71 N57 -0.2(7)
C71 N58 C72 C73 -0.2(7)
N58 C72 C73 N57 0.5(6)
N58 C72 C73 C74 170.8(5)
C71 N57 C73 C72 -0.6(6)
Fe5 N57 C73 C72 -179.4(3)
C71 N57 C73 C74 -172.5(5)
Fe5 N57 C73 C74 8.7(5)
N60 N59 C74 C73 172.6(4)
Fe5 N59 C74 C73 -4.2(5)
C72 C73 C74 N59 -172.5(5)
N57 C73 C74 N59 -2.9(6)
